data_7063175
loop_
_publ_author_name
'Kolbunova, Anastasia V.'
'Klyukin, Ilya N.'
'Novikov, Alexander S.'
'Nelyubin, Alexey V.'
'Zhdanov, Andrey P.'
'Kubasov, Alexey S.'
'Selivanov, Nikita A.'
'Bykov, Alexander Yu.'
'Zhizhin, Konstantin Yu.'
'Kuznetsov, Nikolay T.'

_publ_section_title
;
 Carboxonium derivatives based on closo-dodecaborate anions
 [1,2-B12H10O2CR]&#x2212;: synthesis and molecular orbital analysis
;
_journal_issue 18
_journal_name_full 'New Journal of Chemistry'
_journal_page_first 8361
_journal_page_last 8370
_journal_paper_doi 10.1039/D4NJ01048E
_journal_volume 48
_journal_year 2024
_chemical_formula_moiety 'C16 H35 N, C4 H17 B12 O2'
_chemical_formula_sum 'C20 H52 B12 N O2'
_chemical_formula_weight 468.34
_space_group_crystal_system monoclinic
_space_group_IT_number 14
_space_group_name_Hall '-P 2yn'
_space_group_name_H-M_alt 'P 1 21/n 1'
_atom_sites_solution_hydrogens geom
_audit_creation_date 2024-02-01
_audit_creation_method
;
Olex2 1.5
(compiled 2023.08.24 svn.re1ec1418 for OlexSys, GUI svn.r6817)
;
_audit_update_record
;
2024-03-19 deposited with the CCDC.	2024-04-03 downloaded from the CCDC.
;
_cell_angle_alpha 90
_cell_angle_beta 95.341(4)
_cell_angle_gamma 90
_cell_formula_units_Z 4
_cell_length_a 9.3412(9)
_cell_length_b 21.8620(17)
_cell_length_c 14.5823(15)
_cell_measurement_reflns_used 5199
_cell_measurement_temperature 100
_cell_measurement_theta_max 31.848
_cell_measurement_theta_min 2.380
_cell_volume 2965.0(5)
_computing_cell_refinement 'SAINT v8.37A (Bruker, 2015)'
_computing_data_reduction 'SAINT v8.37A (Bruker, 2015)'
_computing_molecular_graphics 'Olex2 1.5 (Dolomanov et al., 2009)'
_computing_publication_material 'Olex2 1.5 (Dolomanov et al., 2009)'
_computing_structure_refinement 'SHELXL 2018/3 (Sheldrick, 2015)'
_computing_structure_solution 'SHELXT 2014/5 (Sheldrick, 2014)'
_diffrn_ambient_temperature 100
_diffrn_measured_fraction_theta_full 0.995
_diffrn_measured_fraction_theta_max 0.995
_diffrn_measurement_device_type 'Bruker SMART APEX II'
_diffrn_measurement_method '\f and \w scans'
_diffrn_radiation_type MoK\a
_diffrn_radiation_wavelength 0.71073
_diffrn_reflns_av_R_equivalents 0.0571
_diffrn_reflns_av_unetI/netI 0.0461
_diffrn_reflns_Laue_measured_fraction_full 0.995
_diffrn_reflns_Laue_measured_fraction_max 0.995
_diffrn_reflns_limit_h_max 10
_diffrn_reflns_limit_h_min -11
_diffrn_reflns_limit_k_max 25
_diffrn_reflns_limit_k_min -25
_diffrn_reflns_limit_l_max 17
_diffrn_reflns_limit_l_min -13
_diffrn_reflns_number 23942
_diffrn_reflns_point_group_measured_fraction_full 0.995
_diffrn_reflns_point_group_measured_fraction_max 0.995
_diffrn_reflns_theta_full 24.994
_diffrn_reflns_theta_max 24.994
_diffrn_reflns_theta_min 1.684
_diffrn_source_current 30.0
_diffrn_source_power 1.5
_diffrn_source_voltage 50.0
_diffrn_standards_number 0
_exptl_absorpt_coefficient_mu 0.058
_exptl_absorpt_correction_T_max 0.7464
_exptl_absorpt_correction_T_min 0.6312
_exptl_absorpt_correction_type multi-scan
_exptl_absorpt_process_details
;
SADABS-2016/2 (Bruker,2016/2) was used for absorption correction.
wR2(int) was 0.0946 before and 0.0558 after correction.
The Ratio of minimum to maximum transmission is 0.8457.
The \l/2 correction factor is Not present.
;
_exptl_crystal_colour colourless
_exptl_crystal_colour_primary colourless
_exptl_crystal_density_diffrn 1.049
_exptl_crystal_description block
_exptl_crystal_F_000 1020
_exptl_crystal_size_max 0.4
_exptl_crystal_size_mid 0.2
_exptl_crystal_size_min 0.05
_refine_diff_density_max 0.971
_refine_diff_density_min -0.479
_refine_diff_density_rms 0.058
_refine_ls_extinction_method none
_refine_ls_goodness_of_fit_ref 1.025
_refine_ls_hydrogen_treatment constr
_refine_ls_matrix_type full
_refine_ls_number_parameters 431
_refine_ls_number_reflns 5196
_refine_ls_number_restraints 149
_refine_ls_restrained_S_all 1.024
_refine_ls_R_factor_all 0.1382
_refine_ls_R_factor_gt 0.1037
_refine_ls_shift/su_max 0.002
_refine_ls_shift/su_mean 0.000
_refine_ls_structure_factor_coef Fsqd
_refine_ls_weighting_details 'w=1/[\s^2^(Fo^2^)+(0.1309P)^2^+4.2072P] where P=(Fo^2^+2Fc^2^)/3'
_refine_ls_weighting_scheme calc
_refine_ls_wR_factor_gt 0.2612
_refine_ls_wR_factor_ref 0.2904
_reflns_Friedel_coverage 0.000
_reflns_number_gt 3665
_reflns_number_total 5196
_reflns_threshold_expression 'I > 2\s(I)'
_cod_data_source_file d4nj01048e2.cif
_cod_data_source_block 3
_cod_depositor_comments 'Adding full bibliography for 7063172--7063175.cif.'
_cod_database_code 7063175
_shelx_shelxl_version_number 2018/3
_shelx_space_group_comment
;
The symmetry employed for this shelxl refinement is uniquely defined
by the following loop, which should always be used as a source of
symmetry information in preference to the above space-group names.
They are only intended as comments.
;
_shelx_estimated_absorpt_t_max 0.997
_shelx_estimated_absorpt_t_min 0.977
_olex2_refinement_description
;
1. Restrained distances
 B3A-B4A = B3A-B2A = B3A-B1A = B3A-B8A = B3A-B7A
 1.8 with sigma of 0.02
 B9A-B8A = B9A-B12A = B9A-B10A = B9A-B5A = B9A-B4A
 1.8 with sigma of 0.02
 B11A-B7A = B11A-B12A = B11A-B10A = B11A-B6A = B11A-B2A
 1.8 with sigma of 0.02
 B3B-B1B = B3B-B11B = B3B-B2B = B3B-B4B = B3B-B7B
 1.8 with sigma of 0.02
 B10B-B11B = B10B-B2B = B10B-B12B = B10B-B9B = B10B-B6B
 1.8 with sigma of 0.02
 B5B-B1B = B5B-B8B = B5B-B9B = B5B-B4B = B5B-B6B
 1.8 with sigma of 0.02
 B12B-B8B = B12B-B9B = B12B-B10B = B12B-B11B = B12B-B7B
 1.8 with sigma of 0.02
 B4C-B5C = B4C-B1C = B4C-B3C = B4C-B9C = B4C-B8C
 1.8 with sigma of 0.02
 B7C-B11C = B7C-B12C = B7C-B2C = B7C-B3C = B7C-B8C
 1.8 with sigma of 0.02
 B12C-B11C = B12C-B10C = B12C-B9C = B12C-B8C = B12C-B7C
 1.8 with sigma of 0.02
 B10C-B11C = B10C-B12C = B10C-B5C = B10C-B6C = B10C-B9C
 1.8 with sigma of 0.02
 B6C-B11C = B6C-B10C = B6C-B5C = B6C-B2C = B6C-B1C
 1.8 with sigma of 0.02
 B1C-B3C
 1.8 with sigma of 0.02
 B6C-B2C
 1.8 with sigma of 0.02
 B7C-B2C
 1.8 with sigma of 0.02
 O1C-B1C
 1.51 with sigma of 0.02
 O2C-B2C
 1.51 with sigma of 0.02
 C1C-O1C
 1.29 with sigma of 0.01
 O2C-C1C
 1.29 with sigma of 0.01
 O1A-C1A
 1.29 with sigma of 0.01
 O2A-C1A
 1.29 with sigma of 0.01
 C1C-C2C
 1.52 with sigma of 0.02
 C1A-C2A
 1.52 with sigma of 0.02
 C3A-C2A
 1.52 with sigma of 0.02
 C1A-C3A
 2.57 with sigma of 0.02
 C3B-C2B
 1.52 with sigma of 0.02
 C2B-C4B
 2.57 with sigma of 0.02
 C2B-C3B
 1.52 with sigma of 0.01
 C3B-C4B
 1.52 with sigma of 0.01
 C2A-C1A
 1.52 with sigma of 0.01
 C2A-C3A
 1.52 with sigma of 0.01
 C4A-C3A
 1.52 with sigma of 0.01
 C4A-C2A
 2.57 with sigma of 0.02
 C3C-C2C
 1.52 with sigma of 0.01
 C1C-C3C
 2.57 with sigma of 0.02
 C4C-C3C
 1.52 with sigma of 0.01
 C4C-C2C
 2.57 with sigma of 0.02
 C12B-C11B = C12B-C11A
 1.52 with sigma of 0.01
 C10-C11B
 1.52 with sigma of 0.01
 C11B-C12B
 1.52 with sigma of 0.01
 C11A-C12A
 1.52 with sigma of 0.01
 O1B-B1B \\sim O1B-B4C
 with sigma of 0.02
 O2B-B2B \\sim O2B-B1C
 with sigma of 0.02
 B11B-O2C \\sim B2C-O2C
 with sigma of 0.02
 B2B-O1C \\sim B1C-O1C
 with sigma of 0.02
 O1B-B6B \\sim O1B-B5C
 with sigma of 0.04
 O1B-B2B \\sim O1B-B1C
 with sigma of 0.04
 O1B-B3B \\sim O1B-B3C
 with sigma of 0.04
 O1B-B5B \\sim O1B-B9C
 with sigma of 0.04
 O1B-B4B \\sim O1B-B8C
 with sigma of 0.04
 B12B-B8B \\sim B11C-B12C
 with sigma of 0.04
 B12B-B9B \\sim B11C-B10C
 with sigma of 0.04
 B12B-B6B \\sim B11C-B5C
 with sigma of 0.04
 B12B-B10B \\sim B11C-B6C
 with sigma of 0.04
 B12B-B11B \\sim B11C-B2C
 with sigma of 0.04
 B12B-B2B \\sim B11C-B1C
 with sigma of 0.04
 B12B-B3B \\sim B11C-B3C
 with sigma of 0.04
 B12B-O2C \\sim B11C-O2C
 with sigma of 0.04
 B12B-B5B \\sim B11C-B9C
 with sigma of 0.04
 B12B-B4B \\sim B11C-B8C
 with sigma of 0.04
 B12B-B7B \\sim B11C-B7C
 with sigma of 0.04
 B8B-B9B \\sim B12C-B10C
 with sigma of 0.04
 B8B-B6B \\sim B12C-B5C
 with sigma of 0.04
 B8B-B1B \\sim B12C-B4C
 with sigma of 0.04
 B8B-B10B \\sim B12C-B6C
 with sigma of 0.04
 B8B-B11B \\sim B12C-B2C
 with sigma of 0.04
 B8B-B3B \\sim B12C-B3C
 with sigma of 0.04
 B8B-B5B \\sim B12C-B9C
 with sigma of 0.04
 B8B-B4B \\sim B12C-B8C
 with sigma of 0.04
 B8B-B7B \\sim B12C-B7C
 with sigma of 0.04
 B9B-B6B \\sim B10C-B5C
 with sigma of 0.04
 B9B-B1B \\sim B10C-B4C
 with sigma of 0.04
 B9B-B10B \\sim B10C-B6C
 with sigma of 0.04
 B9B-B11B \\sim B10C-B2C
 with sigma of 0.04
 B9B-B2B \\sim B10C-B1C
 with sigma of 0.04
 B9B-B5B \\sim B10C-B9C
 with sigma of 0.04
 B9B-B4B \\sim B10C-B8C
 with sigma of 0.04
 B9B-B7B \\sim B10C-B7C
 with sigma of 0.04
 B6B-B1B \\sim B5C-B4C
 with sigma of 0.04
 B6B-O2B \\sim B5C-O2B
 with sigma of 0.04
 B6B-B10B \\sim B5C-B6C
 with sigma of 0.04
 B6B-B11B \\sim B5C-B2C
 with sigma of 0.04
 B6B-B2B \\sim B5C-B1C
 with sigma of 0.04
 B6B-B3B \\sim B5C-B3C
 with sigma of 0.04
 B6B-O1C \\sim B5C-O1C
 with sigma of 0.04
 B6B-B5B \\sim B5C-B9C
 with sigma of 0.04
 B6B-B4B \\sim B5C-B8C
 with sigma of 0.04
 B1B-O2B \\sim B4C-O2B
 with sigma of 0.04
 B1B-B10B \\sim B4C-B6C
 with sigma of 0.04
 B1B-B11B \\sim B4C-B2C
 with sigma of 0.04
 B1B-B2B \\sim B4C-B1C
 with sigma of 0.04
 B1B-B3B \\sim B4C-B3C
 with sigma of 0.04
 B1B-O1C \\sim B4C-O1C
 with sigma of 0.04
 B1B-B5B \\sim B4C-B9C
 with sigma of 0.04
 B1B-B4B \\sim B4C-B8C
 with sigma of 0.04
 B1B-B7B \\sim B4C-B7C
 with sigma of 0.04
 O2B-B10B \\sim O2B-B6C
 with sigma of 0.04
 O2B-B11B \\sim O2B-B2C
 with sigma of 0.04
 O2B-B3B \\sim O2B-B3C
 with sigma of 0.04
 B10B-B11B \\sim B6C-B2C
 with sigma of 0.04
 B10B-B2B \\sim B6C-B1C
 with sigma of 0.04
 B10B-B3B \\sim B6C-B3C
 with sigma of 0.04
 B10B-O2C \\sim B6C-O2C
 with sigma of 0.04
 B10B-O1C \\sim B6C-O1C
 with sigma of 0.04
 B10B-B5B \\sim B6C-B9C
 with sigma of 0.04
 B10B-B7B \\sim B6C-B7C
 with sigma of 0.04
 B11B-B2B \\sim B2C-B1C
 with sigma of 0.04
 B11B-B3B \\sim B2C-B3C
 with sigma of 0.04
 B11B-O1C \\sim B2C-O1C
 with sigma of 0.04
 B11B-B4B \\sim B2C-B8C
 with sigma of 0.04
 B11B-B7B \\sim B2C-B7C
 with sigma of 0.04
 B2B-B3B \\sim B1C-B3C
 with sigma of 0.04
 B2B-O2C \\sim B1C-O2C
 with sigma of 0.04
 B2B-B5B \\sim B1C-B9C
 with sigma of 0.04
 B2B-B4B \\sim B1C-B8C
 with sigma of 0.04
 B2B-B7B \\sim B1C-B7C
 with sigma of 0.04
 B3B-O2C \\sim B3C-O2C
 with sigma of 0.04
 B3B-O1C \\sim B3C-O1C
 with sigma of 0.04
 B3B-B5B \\sim B3C-B9C
 with sigma of 0.04
 B3B-B4B \\sim B3C-B8C
 with sigma of 0.04
 B3B-B7B \\sim B3C-B7C
 with sigma of 0.04
 O2C-B7B \\sim O2C-B7C
 with sigma of 0.04
 B5B-B4B \\sim B9C-B8C
 with sigma of 0.04
 B5B-B7B \\sim B9C-B7C
 with sigma of 0.04
 B4B-B7B \\sim B8C-B7C
 with sigma of 0.04
2. Uiso/Uaniso restraints and constraints
Uanis(B12B) = Uanis(B8B) = Uanis(B9B) = Uanis(B6B) = Uanis(B1B) = Uanis(B10B) =
Uanis(B11B) = Uanis(B3B) = Uanis(B5B) = Uanis(B4B) = Uanis(B7B) = Uanis(B2B)
Uanis(B9A) = Uanis(B8A) = Uanis(B7A) = Uanis(B11A) = Uanis(B12A) = Uanis(B10A)
= Uanis(B5A) = Uanis(B4A) = Uanis(B6A) = Uanis(B2A) = Uanis(B1A) = Uanis(B3A)
Uanis(B11C) = Uanis(B12C) = Uanis(B10C) = Uanis(B5C) = Uanis(B4C) = Uanis(B6C)
= Uanis(B2C) = Uanis(B1C) = Uanis(B3C) = Uanis(B9C) = Uanis(B8C) = Uanis(B7C)
Uanis(B9A) = Uanis(B5B) = Uanis(B9C)
Uanis(O2C) = Uanis(O2A) = Uanis(O1C) = Uanis(O1A) = Uanis(O2B) = Uanis(O1B)
Uanis(C1C) = Uanis(C1A)
Uanis(C2C) = Uanis(C2A)
Uanis(C3A) = Uanis(C4A)
Uanis(C3C) = Uanis(C4C)
Uanis(C3C) = Uanis(C3A)
Uanis(C3A) = Uanis(C2A)
Uanis(C2A) = Uanis(C1A)
Uanis(C4B) = Uanis(C3B)
Uanis(C12B) = Uanis(C12A)
Uanis(C11A) = Uanis(C11B)
3. Others
 Fixed Sof: H10B(0.55) H10C(0.55) H00C(0.45) H00D(0.45) C11B(0.55) H11D(0.55)
 H11E(0.55) C12B(0.55) H12D(0.55) H12E(0.55) H12F(0.55) H00I(0.5) H00J(0.5)
 C14B(0.4) H14D(0.4) H14E(0.4) C15B(0.4) H15C(0.4) H15D(0.4) C16B(0.4)
 H16A(0.4) H16B(0.4) H16C(0.4) C17B(0.5) H17C(0.5) H17D(0.5) C18B(0.5)
 H18D(0.5) H18E(0.5) C19B(0.5) H19A(0.5) H19B(0.5) C20B(0.5) H20A(0.5)
 H20B(0.5) H20C(0.5) O1B(0.55) O2B(0.55) C1B(0.55) C2B(0.55) H2BA(0.55)
 H2BB(0.55) C3B(0.55) H3BA(0.55) H3BB(0.55) C4B(0.55) H4BA(0.55) H4BB(0.55)
 H4BC(0.55) B1B(0.55) B2B(0.55) B3B(0.55) H3B(0.55) B4B(0.55) H4BD(0.55)
 B5B(0.55) H5BA(0.55) B6B(0.55) H6BA(0.55) B7B(0.55) H7BA(0.55) B8B(0.55)
 H8BA(0.55) B9B(0.55) H9BA(0.55) B10B(0.55) H10D(0.55) B11B(0.55) H11F(0.55)
 B12B(0.55) H12G(0.55) O1A(0.35) O2A(0.35) O1C(0.1) O2C(0.1) C4A(0.35)
 H14A(0.35) H14B(0.35) H14C(0.35) C14A(0.6) H00R(0.6) H00S(0.6) C16A(0.6)
 H00X(0.6) H00Y(0.6) HD(0.6) C18A(0.5) H2A(0.5) H2B(0.5) C3C(0.1) H17A(0.1)
 H17B(0.1) C11A(0.45) H15A(0.45) H15B(0.45) C4C(0.1) H25A(0.1) H25B(0.1)
 H25C(0.1) C1A(0.35) C12A(0.45) H18A(0.45) H18B(0.45) H18C(0.45) C1C(0.1)
 C15A(0.6) H00T(0.6) H00U(0.6) C2A(0.35) H11B(0.35) H11C(0.35) C17A(0.5)
 H4A(0.5) H4B(0.5) C2C(0.1) H12A(0.1) H12B(0.1) C19A(0.5) H1A(0.5) H1B(0.5)
 C3A(0.35) H13A(0.35) H13B(0.35) C20A(0.5) H00Z(0.5) HE(0.5) HF(0.5) B1A(0.35)
 B9A(0.35) H9AA(0.35) B7A(0.35) H7AB(0.35) B1C(0.1) B11A(0.35) H11A(0.35)
 B2A(0.35) B8A(0.35) H8AA(0.35) B2C(0.1) B10A(0.35) H10A(0.35) B3A(0.35)
 H3A(0.35) B12A(0.35) H12C(0.35) B3C(0.1) H9CA(0.1) B7C(0.1) H10(0.1) B4A(0.35)
 H4AA(0.35) B8C(0.1) H9(0.1) B4C(0.1) H0AA(0.1) B9C(0.1) H8(0.1) B5A(0.35)
 H5AA(0.35) B10C(0.1) H4C(0.1) B5C(0.1) H5C(0.1) B11C(0.1) H2C(0.1) B6A(0.35)
 H6AB(0.35) B6C(0.1) H8C(0.1) B12C(0.1) H3C(0.1)
4.a Secondary CH2 refined with riding coordinates:
 C5(H5A,H5B), C6(H6A,H6B), C7(H7A,H7B), C9(H9A,H9B), C10(H10B,H10C), C10(H00C,
 H00D), C11B(H11D,H11E), C13(H00I,H00J), C14B(H14D,H14E), C15B(H15C,H15D),
 C17B(H17C,H17D), C18B(H18D,H18E), C19B(H19A,H19B), C2B(H2BA,H2BB), C3B(H3BA,
 H3BB), C14A(H00R,H00S), C18A(H2A,H2B), C3C(H17A,H17B), C11A(H15A,H15B),
 C15A(H00T,H00U), C2A(H11B,H11C), C17A(H4A,H4B), C2C(H12A,H12B), C19A(H1A,H1B),
 C3A(H13A,H13B)
4.b Idealised Me refined as rotating group:
 C8(H8A,H8B,H8D), C12B(H12D,H12E,H12F), C16B(H16A,H16B,H16C), C20B(H20A,H20B,
 H20C), C4B(H4BA,H4BB,H4BC), C4A(H14A,H14B,H14C), C16A(H00X,H00Y,HD), C4C(H25A,
 H25B,H25C), C12A(H18A,H18B,H18C), C20A(H00Z,HE,HF)
4.c Boron cage BH refined with riding coordinates:
 B3B(H3B), B4B(H4BD), B5B(H5BA), B6B(H6BA), B7B(H7BA), B8B(H8BA), B9B(H9BA),
 B10B(H10D), B11B(H11F), B12B(H12G), B9A(H9AA), B7A(H7AB), B11A(H11A),
 B8A(H8AA), B10A(H10A), B3A(H3A), B12A(H12C), B3C(H9CA), B7C(H10), B4A(H4AA),
 B8C(H9), B4C(H0AA), B9C(H8), B5A(H5AA), B10C(H4C), B5C(H5C), B11C(H2C),
 B6A(H6AB), B6C(H8C), B12C(H3C)
;
_olex2_submission_special_instructions 'No special instructions were received'

loop_
_space_group_symop_operation_xyz
'x, y, z'
'-x+1/2, y+1/2, -z+1/2'
'-x, -y, -z'
'x-1/2, -y-1/2, z-1/2'

loop_
_atom_site_label
_atom_site_type_symbol
_atom_site_fract_x
_atom_site_fract_y
_atom_site_fract_z
_atom_site_U_iso_or_equiv
_atom_site_adp_type
_atom_site_occupancy
_atom_site_site_symmetry_order
_atom_site_calc_flag
_atom_site_refinement_flags_posn
_atom_site_refinement_flags_adp
_atom_site_refinement_flags_occupancy
_atom_site_disorder_assembly
_atom_site_disorder_group
N1 N 0.2585(3) 0.66401(12) 0.5048(2) 0.0429(7) Uani 1 1 d . . . . .
C5 C 0.4179(4) 0.67217(16) 0.5000(2) 0.0454(8) Uani 1 1 d . . . . .
H5A H 0.436665 0.672907 0.434304 0.055 Uiso 1 1 calc R U . . .
H5B H 0.467410 0.635789 0.528216 0.055 Uiso 1 1 calc R U . . .
C6 C 0.4855(4) 0.72844(16) 0.5458(3) 0.0515(9) Uani 1 1 d . . . . .
H6A H 0.455649 0.764868 0.508515 0.062 Uiso 1 1 calc R U . . .
H6B H 0.449689 0.733435 0.607188 0.062 Uiso 1 1 calc R U . . .
C7 C 0.6445(4) 0.7252(2) 0.5569(4) 0.0804(15) Uani 1 1 d . . . . .
H7A H 0.673136 0.688272 0.593399 0.096 Uiso 1 1 calc R U . . .
H7B H 0.679118 0.720010 0.495235 0.096 Uiso 1 1 calc R U . . .
C8 C 0.7178(5) 0.7786(2) 0.6017(4) 0.0893(17) Uani 1 1 d . . . . .
H8A H 0.707928 0.813806 0.560013 0.134 Uiso 1 1 calc R U . . .
H8B H 0.819893 0.769226 0.616463 0.134 Uiso 1 1 calc R U . . .
H8D H 0.674100 0.788289 0.658569 0.134 Uiso 1 1 calc R U . . .
C9 C 0.2077(4) 0.61334(16) 0.4375(3) 0.0695(13) Uani 1 1 d . . . . .
H9A H 0.102362 0.609052 0.438334 0.083 Uiso 1 1 calc R U . . .
H9B H 0.226195 0.626588 0.374778 0.083 Uiso 1 1 calc R U . . .
C10 C 0.2749(3) 0.55113(14) 0.4546(2) 0.0439(8) Uani 1 1 d D . . . .
H10B H 0.228691 0.530119 0.504317 0.053 Uiso 0.55 1 calc R U P A 2
H10C H 0.378505 0.555773 0.474738 0.053 Uiso 0.55 1 calc R U P A 2
H00C H 0.375979 0.552236 0.439471 0.053 Uiso 0.45 1 calc R U P B 1
H00D H 0.274964 0.540689 0.520712 0.053 Uiso 0.45 1 calc R U P B 1
C11B C 0.2554(8) 0.5112(3) 0.3628(5) 0.0478(16) Uani 0.55 1 d D . P C 2
H11D H 0.151437 0.505677 0.344711 0.057 Uiso 0.55 1 calc R U P C 2
H11E H 0.296767 0.533829 0.312780 0.057 Uiso 0.55 1 calc R U P C 2
C12B C 0.3262(18) 0.4486(5) 0.3726(13) 0.057(4) Uani 0.55 1 d D . P C 2
H12D H 0.314772 0.427370 0.313166 0.086 Uiso 0.55 1 calc R U P C 2
H12E H 0.280621 0.424595 0.418610 0.086 Uiso 0.55 1 calc R U P C 2
H12F H 0.428727 0.453526 0.392236 0.086 Uiso 0.55 1 calc R U P C 2
C13 C 0.2363(4) 0.64781(17) 0.6030(3) 0.0577(10) Uani 1 1 d . . . . .
H00I H 0.262363 0.682550 0.644770 0.069 Uiso 0.5 1 calc R U P D 1
H00J H 0.294851 0.611795 0.623763 0.069 Uiso 0.5 1 calc R U P D 1
C14B C 0.1122(10) 0.6430(5) 0.6585(8) 0.057(3) Uani 0.4 1 d . . P E 2
H14D H 0.053102 0.608147 0.633600 0.068 Uiso 0.4 1 calc R U P E 2
H14E H 0.053536 0.680329 0.646382 0.068 Uiso 0.4 1 calc R U P E 2
C15B C 0.1335(12) 0.6348(6) 0.7641(8) 0.055(3) Uani 0.4 1 d . . P E 2
H15C H 0.184446 0.595687 0.778047 0.066 Uiso 0.4 1 calc R U P E 2
H15D H 0.195784 0.668179 0.790630 0.066 Uiso 0.4 1 calc R U P E 2
C16B C 0.0011(16) 0.6347(8) 0.8089(9) 0.096(4) Uani 0.4 1 d . . P E 2
H16A H -0.058908 0.600124 0.786095 0.144 Uiso 0.4 1 calc R U P E 2
H16B H -0.050818 0.673020 0.795167 0.144 Uiso 0.4 1 calc R U P E 2
H16C H 0.023705 0.630785 0.875606 0.144 Uiso 0.4 1 calc R U P E 2
C17B C 0.1954(12) 0.7202(6) 0.4621(9) 0.042(3) Uani 0.5 1 d . . P F 2
H17C H 0.223644 0.754061 0.505168 0.051 Uiso 0.5 1 calc R U P F 2
H17D H 0.089832 0.715895 0.461532 0.051 Uiso 0.5 1 calc R U P F 2
C18B C 0.2237(9) 0.7424(3) 0.3673(5) 0.0420(16) Uani 0.5 1 d . . P F 2
H18D H 0.167283 0.717428 0.320177 0.050 Uiso 0.5 1 calc R U P F 2
H18E H 0.326837 0.736968 0.358800 0.050 Uiso 0.5 1 calc R U P F 2
C19B C 0.1830(9) 0.8101(3) 0.3534(5) 0.0539(19) Uani 0.5 1 d . . P F 2
H19A H 0.241140 0.834770 0.400053 0.065 Uiso 0.5 1 calc R U P F 2
H19B H 0.208185 0.823192 0.291928 0.065 Uiso 0.5 1 calc R U P F 2
C20B C 0.0276(13) 0.8233(5) 0.3605(10) 0.069(3) Uani 0.5 1 d . . P F 2
H20A H -0.031020 0.798774 0.314954 0.103 Uiso 0.5 1 calc R U P F 2
H20B H 0.009000 0.866801 0.348821 0.103 Uiso 0.5 1 calc R U P F 2
H20C H 0.002923 0.812822 0.422485 0.103 Uiso 0.5 1 calc R U P F 2
O1B O -0.1695(4) 0.4968(2) 1.1325(3) 0.0565(8) Uani 0.55 1 d . . P G 2
O2B O -0.3873(5) 0.5255(2) 1.0780(3) 0.0565(8) Uani 0.55 1 d . . P G 2
C1B C -0.2771(7) 0.4910(4) 1.0749(6) 0.068(2) Uani 0.55 1 d . . P G 2
C2B C -0.2732(13) 0.4352(6) 1.0113(7) 0.073(3) Uani 0.55 1 d D . P G 2
H2BA H -0.233670 0.398996 1.045772 0.088 Uiso 0.55 1 calc R U P G 2
H2BB H -0.370749 0.425219 0.982652 0.088 Uiso 0.55 1 calc R U P G 2
C3B C -0.1749(15) 0.4547(7) 0.9383(12) 0.076(2) Uani 0.55 1 d D . P G 2
H3BA H -0.077121 0.462088 0.968621 0.091 Uiso 0.55 1 calc R U P G 2
H3BB H -0.168390 0.420834 0.893836 0.091 Uiso 0.55 1 calc R U P G 2
C4B C -0.2257(10) 0.5118(4) 0.8861(7) 0.076(2) Uani 0.55 1 d D . P G 2
H4BA H -0.185701 0.512631 0.826327 0.114 Uiso 0.55 1 calc R U P G 2
H4BB H -0.193383 0.548101 0.921745 0.114 Uiso 0.55 1 calc R U P G 2
H4BC H -0.330959 0.511744 0.876479 0.114 Uiso 0.55 1 calc R U P G 2
B1B B -0.1917(8) 0.5474(3) 1.2005(4) 0.0311(4) Uani 0.55 1 d D . P G 2
B2B B -0.3596(7) 0.5713(3) 1.1558(4) 0.0311(4) Uani 0.55 1 d D . P G 2
B3B B -0.3422(6) 0.5333(3) 1.2632(5) 0.0311(4) Uani 0.55 1 d D . P G 2
H3B H -0.384298 0.486227 1.274608 0.037 Uiso 0.55 1 calc R U P G 2
B4B B -0.1771(7) 0.5587(3) 1.3208(4) 0.0311(4) Uani 0.55 1 d D . P G 2
H4BD H -0.110063 0.528912 1.370307 0.037 Uiso 0.55 1 calc R U P G 2
B5B B -0.0952(11) 0.6120(5) 1.2462(8) 0.0311(4) Uani 0.55 1 d D . P G 2
H5BA H 0.024304 0.616539 1.246523 0.037 Uiso 0.55 1 calc R U P G 2
B6B B -0.2119(7) 0.6198(3) 1.1430(5) 0.0311(4) Uani 0.55 1 d D . P G 2
H6BA H -0.168801 0.629389 1.075268 0.037 Uiso 0.55 1 calc R U P G 2
B7B B -0.3464(8) 0.5899(3) 1.3466(4) 0.0311(4) Uani 0.55 1 d D . P G 2
H7BA H -0.392210 0.580416 1.413424 0.037 Uiso 0.55 1 calc R U P G 2
B8B B -0.1937(10) 0.6382(3) 1.3376(7) 0.0311(4) Uani 0.55 1 d D . P G 2
H8BA H -0.136908 0.660674 1.399723 0.037 Uiso 0.55 1 calc R U P G 2
B9B B -0.2150(8) 0.6765(5) 1.2292(7) 0.0311(4) Uani 0.55 1 d D . P G 2
H9BA H -0.173632 0.723909 1.219182 0.037 Uiso 0.55 1 calc R U P G 2
B10B B -0.3803(7) 0.6510(3) 1.1701(4) 0.0311(4) Uani 0.55 1 d D . P G 2
H10D H -0.447637 0.680819 1.120671 0.037 Uiso 0.55 1 calc R U P G 2
B11B B -0.4585(7) 0.5976(3) 1.2428(4) 0.0311(4) Uani 0.55 1 d D . P G 2
H11F H -0.578263 0.592859 1.239979 0.037 Uiso 0.55 1 calc R U P G 2
B12B B -0.3661(11) 0.6627(4) 1.2919(6) 0.0311(4) Uani 0.55 1 d D . P G 2
H12G H -0.423266 0.701119 1.323744 0.037 Uiso 0.55 1 calc R U P G 2
O1A O -0.4521(7) 0.5687(3) 1.0517(5) 0.0565(8) Uani 0.35 1 d D . P H 1
O2A O -0.5927(7) 0.5933(3) 1.1640(5) 0.0565(8) Uani 0.35 1 d D . P H 1
O1C O -0.4807(19) 0.5272(12) 1.1211(16) 0.0565(8) Uani 0.1 1 d D . P I 3
O2C O -0.596(2) 0.5620(12) 1.2304(15) 0.0565(8) Uani 0.1 1 d D . P I 3
C4A C -0.8219(13) 0.4747(6) 1.1084(10) 0.0491(17) Uani 0.35 1 d D . P H 1
H14A H -0.720591 0.465065 1.125942 0.074 Uiso 0.35 1 calc R U P H 1
H14B H -0.861061 0.445888 1.061081 0.074 Uiso 0.35 1 calc R U P H 1
H14C H -0.876146 0.471354 1.162620 0.074 Uiso 0.35 1 calc R U P H 1
C14A C 0.0675(7) 0.6327(3) 0.6003(6) 0.0576(18) Uani 0.6 1 d . . P E 1
H00R H 0.008690 0.669126 0.581935 0.069 Uiso 0.6 1 calc R U P E 1
H00S H 0.040504 0.598880 0.556997 0.069 Uiso 0.6 1 calc R U P E 1
C16A C 0.0701(10) 0.6637(4) 0.7685(6) 0.068(2) Uani 0.6 1 d . . P E 1
H00X H 0.171815 0.675444 0.775243 0.102 Uiso 0.6 1 calc R U P E 1
H00Y H 0.041933 0.649324 0.827898 0.102 Uiso 0.6 1 calc R U P E 1
HD H 0.011362 0.699118 0.748032 0.102 Uiso 0.6 1 calc R U P E 1
C18A C 0.1589(9) 0.7522(4) 0.4030(6) 0.0474(18) Uani 0.5 1 d . . P F 1
H2A H 0.127145 0.722618 0.353832 0.057 Uiso 0.5 1 calc R U P F 1
H2B H 0.258191 0.765083 0.394059 0.057 Uiso 0.5 1 calc R U P F 1
C3C C -0.789(3) 0.4646(13) 1.062(2) 0.0491(17) Uani 0.1 1 d D . P I 3
H17A H -0.843699 0.459605 1.000611 0.059 Uiso 0.1 1 calc R U P I 3
H17B H -0.718753 0.430502 1.069049 0.059 Uiso 0.1 1 calc R U P I 3
C11A C 0.1984(9) 0.5051(4) 0.4004(7) 0.0478(16) Uani 0.45 1 d D . P C 1
H15A H 0.174331 0.520694 0.337047 0.057 Uiso 0.45 1 calc R U P C 1
H15B H 0.107211 0.495711 0.427036 0.057 Uiso 0.45 1 calc R U P C 1
C4C C -0.892(3) 0.4586(16) 1.135(2) 0.0491(17) Uani 0.1 1 d D . P I 3
H25A H -0.928141 0.499221 1.149982 0.074 Uiso 0.1 1 calc R U P I 3
H25B H -0.842076 0.440430 1.190637 0.074 Uiso 0.1 1 calc R U P I 3
H25C H -0.972884 0.432449 1.112551 0.074 Uiso 0.1 1 calc R U P I 3
C1A C -0.5782(8) 0.5760(5) 1.0805(6) 0.0491(17) Uani 0.35 1 d D . P H 1
C12A C 0.287(2) 0.4472(7) 0.3968(17) 0.057(4) Uani 0.45 1 d D . P C 1
H18A H 0.241581 0.419778 0.349460 0.086 Uiso 0.45 1 calc R U P C 1
H18B H 0.292437 0.426756 0.456811 0.086 Uiso 0.45 1 calc R U P C 1
H18C H 0.384086 0.457613 0.381735 0.086 Uiso 0.45 1 calc R U P C 1
C1C C -0.604(2) 0.5341(15) 1.1516(16) 0.0491(17) Uani 0.1 1 d D . P I 3
C15A C 0.0480(8) 0.6140(3) 0.6995(6) 0.066(2) Uani 0.6 1 d . . P E 1
H00T H -0.050482 0.597648 0.701544 0.079 Uiso 0.6 1 calc R U P E 1
H00U H 0.116152 0.580528 0.717490 0.079 Uiso 0.6 1 calc R U P E 1
C2A C -0.7111(14) 0.5599(9) 1.0162(9) 0.0491(17) Uani 0.35 1 d D . P H 1
H11B H -0.687193 0.526680 0.974075 0.059 Uiso 0.35 1 calc R U P H 1
H11C H -0.741589 0.596037 0.978456 0.059 Uiso 0.35 1 calc R U P H 1
C17A C 0.1565(11) 0.7227(5) 0.4935(8) 0.036(2) Uani 0.5 1 d . . P F 1
H4A H 0.056721 0.710300 0.502085 0.043 Uiso 0.5 1 calc R U P F 1
H4B H 0.187458 0.752692 0.542237 0.043 Uiso 0.5 1 calc R U P F 1
C2C C -0.705(3) 0.5241(13) 1.0609(18) 0.0491(17) Uani 0.1 1 d D . P I 3
H12A H -0.774075 0.558605 1.052909 0.059 Uiso 0.1 1 calc R U P I 3
H12B H -0.646722 0.524187 1.007766 0.059 Uiso 0.1 1 calc R U P I 3
C19A C 0.0602(13) 0.8075(5) 0.3966(7) 0.058(3) Uani 0.5 1 d . . P F 1
H1A H -0.038767 0.793716 0.404990 0.070 Uiso 0.5 1 calc R U P F 1
H1B H 0.090600 0.835650 0.447925 0.070 Uiso 0.5 1 calc R U P F 1
C3A C -0.8343(16) 0.5394(9) 1.0708(16) 0.0491(17) Uani 0.35 1 d D . P H 1
H13A H -0.840351 0.567884 1.123071 0.059 Uiso 0.35 1 calc R U P H 1
H13B H -0.925312 0.542784 1.030622 0.059 Uiso 0.35 1 calc R U P H 1
C20A C 0.0575(12) 0.8420(5) 0.3082(7) 0.071(3) Uani 0.5 1 d . . P F 1
H00Z H 0.027053 0.814616 0.256766 0.106 Uiso 0.5 1 calc R U P F 1
HE H 0.153877 0.857754 0.300637 0.106 Uiso 0.5 1 calc R U P F 1
HF H -0.010212 0.876154 0.309019 0.106 Uiso 0.5 1 calc R U P F 1
B1A B -0.3424(11) 0.5877(5) 1.1265(7) 0.0311(4) Uani 0.35 1 d D . P H 1
B9A B -0.0910(18) 0.6078(7) 1.2459(11) 0.0311(4) Uani 0.35 1 d D . P H 1
H9AA H 0.029236 0.608434 1.257252 0.037 Uiso 0.35 1 calc R U P H 1
B7A B -0.3630(12) 0.5830(5) 1.3197(7) 0.0311(4) Uani 0.35 1 d D . P H 1
H7AB H -0.422421 0.567933 1.379009 0.037 Uiso 0.35 1 calc R U P H 1
B1C B -0.366(2) 0.5557(10) 1.1845(15) 0.0311(4) Uani 0.1 1 d D . P I 3
B11A B -0.3638(16) 0.6619(7) 1.2821(8) 0.0311(4) Uani 0.35 1 d D . P H 1
H11A H -0.425319 0.697725 1.316875 0.037 Uiso 0.35 1 calc R U P H 1
B2A B -0.4512(11) 0.6055(5) 1.2097(7) 0.0311(4) Uani 0.35 1 d D . P H 1
B8A B -0.1927(11) 0.5497(5) 1.2957(7) 0.0311(4) Uani 0.35 1 d D . P H 1
H8AA H -0.138833 0.512431 1.338955 0.037 Uiso 0.35 1 calc R U P H 1
B2C B -0.4544(19) 0.5851(11) 1.2716(15) 0.0311(4) Uani 0.1 1 d D . P I 3
B10A B -0.1930(13) 0.6765(7) 1.2385(10) 0.0311(4) Uani 0.35 1 d D . P H 1
H10A H -0.139595 0.722354 1.245939 0.037 Uiso 0.35 1 calc R U P H 1
B3A B -0.3508(9) 0.5364(4) 1.2214(7) 0.0311(4) Uani 0.35 1 d D . P H 1
H3A H -0.402256 0.490133 1.216797 0.037 Uiso 0.35 1 calc R U P H 1
B12A B -0.2016(15) 0.6270(5) 1.3361(10) 0.0311(4) Uani 0.35 1 d D . P H 1
H12C H -0.155248 0.640375 1.406801 0.037 Uiso 0.35 1 calc R U P H 1
B3C B -0.317(3) 0.5311(9) 1.2996(16) 0.0311(4) Uani 0.1 1 d D . P I 3
H9CA H -0.340102 0.484228 1.325569 0.037 Uiso 0.1 1 calc R U P I 3
B7C B -0.328(2) 0.5965(11) 1.3704(13) 0.0311(4) Uani 0.1 1 d D . P I 3
H10 H -0.358122 0.593651 1.442830 0.037 Uiso 0.1 1 calc R U P I 3
B4A B -0.1865(11) 0.5526(5) 1.1736(7) 0.0311(4) Uani 0.35 1 d D . P H 1
H4AA H -0.130557 0.516621 1.135616 0.037 Uiso 0.35 1 calc R U P H 1
B8C B -0.157(2) 0.5702(11) 1.3387(16) 0.0311(4) Uani 0.1 1 d D . P I 3
H9 H -0.074747 0.549361 1.390213 0.037 Uiso 0.1 1 calc R U P I 3
B4C B -0.183(2) 0.5451(10) 1.2223(16) 0.0311(4) Uani 0.1 1 d D . P I 3
H0AA H -0.117010 0.506816 1.197060 0.037 Uiso 0.1 1 calc R U P I 3
B9C B -0.106(2) 0.6188(12) 1.244(2) 0.0311(4) Uani 0.1 1 d D . P I 3
H8 H 0.008530 0.629595 1.234699 0.037 Uiso 0.1 1 calc R U P I 3
B5A B -0.1836(12) 0.6308(5) 1.1386(8) 0.0311(4) Uani 0.35 1 d D . P H 1
H5AA H -0.125337 0.645925 1.078796 0.037 Uiso 0.35 1 calc R U P H 1
B10C B -0.248(3) 0.6739(9) 1.2205(18) 0.0311(4) Uani 0.1 1 d D . P I 3
H4C H -0.225261 0.721249 1.196197 0.037 Uiso 0.1 1 calc R U P I 3
B5C B -0.238(3) 0.6083(12) 1.1482(15) 0.0311(4) Uani 0.1 1 d D . P I 3
H5C H -0.209894 0.611578 1.075412 0.037 Uiso 0.1 1 calc R U P I 3
B11C B -0.384(3) 0.6588(10) 1.2965(17) 0.0311(4) Uani 0.1 1 d D . P I 3
H2C H -0.452204 0.696243 1.321844 0.037 Uiso 0.1 1 calc R U P I 3
B6A B -0.3466(11) 0.6652(5) 1.1614(7) 0.0311(4) Uani 0.35 1 d D . P H 1
H6AB H -0.394484 0.703394 1.117417 0.037 Uiso 0.35 1 calc R U P H 1
B6C B -0.409(2) 0.6346(11) 1.1794(15) 0.0311(4) Uani 0.1 1 d D . P I 3
H8C H -0.491392 0.655517 1.127846 0.037 Uiso 0.1 1 calc R U P I 3
B12C B -0.198(2) 0.6499(10) 1.3363(16) 0.0311(4) Uani 0.1 1 d D . P I 3
H3C H -0.141238 0.681882 1.387502 0.037 Uiso 0.1 1 calc R U P I 3

loop_
_atom_site_aniso_label
_atom_site_aniso_U_11
_atom_site_aniso_U_22
_atom_site_aniso_U_33
_atom_site_aniso_U_23
_atom_site_aniso_U_13
_atom_site_aniso_U_12
N1 0.0318(14) 0.0333(14) 0.0607(18) 0.0033(12) -0.0115(12) -0.0021(11)
C5 0.0457(19) 0.053(2) 0.0382(18) -0.0056(15) 0.0094(14) -0.0175(15)
C6 0.0420(19) 0.046(2) 0.068(2) -0.0147(17) 0.0094(17) -0.0109(15)
C7 0.051(2) 0.082(3) 0.110(4) -0.046(3) 0.018(2) -0.022(2)
C8 0.053(3) 0.077(3) 0.138(5) -0.033(3) 0.010(3) -0.026(2)
C9 0.057(2) 0.0350(19) 0.108(3) -0.004(2) -0.040(2) -0.0042(17)
C10 0.0343(17) 0.0392(18) 0.056(2) 0.0048(15) -0.0047(15) -0.0019(13)
C11B 0.039(4) 0.036(2) 0.065(5) 0.001(3) -0.013(3) -0.010(3)
C12B 0.072(9) 0.041(2) 0.055(9) -0.004(4) -0.015(5) 0.000(4)
C13 0.052(2) 0.043(2) 0.084(3) 0.0094(18) 0.033(2) 0.0056(16)
C14B 0.034(5) 0.077(7) 0.059(7) 0.025(6) 0.008(5) 0.011(5)
C15B 0.052(6) 0.059(7) 0.057(6) 0.014(5) 0.014(5) 0.005(5)
C16B 0.093(10) 0.128(12) 0.072(8) 0.014(8) 0.033(8) 0.006(9)
C17B 0.034(6) 0.038(5) 0.055(8) -0.002(5) 0.005(4) 0.006(4)
C18B 0.047(4) 0.040(4) 0.038(4) 0.008(3) -0.001(3) 0.002(3)
C19B 0.073(5) 0.035(4) 0.052(4) 0.008(3) -0.007(4) 0.002(3)
C20B 0.076(7) 0.053(7) 0.071(10) 0.004(6) -0.027(7) 0.019(5)
O1B 0.0362(15) 0.0614(17) 0.0693(19) -0.0318(14) -0.0088(13) 0.0054(12)
O2B 0.0362(15) 0.0614(17) 0.0693(19) -0.0318(14) -0.0088(13) 0.0054(12)
C1B 0.033(3) 0.082(5) 0.087(5) -0.061(4) -0.002(3) 0.004(3)
C2B 0.050(5) 0.093(7) 0.074(7) -0.027(6) -0.011(5) -0.004(5)
C3B 0.063(4) 0.085(6) 0.078(5) -0.038(4) -0.004(4) 0.012(4)
C4B 0.063(4) 0.085(6) 0.078(5) -0.038(4) -0.004(4) 0.012(4)
B1B 0.0280(7) 0.0353(8) 0.0298(8) 0.0006(6) 0.0018(6) 0.0007(5)
B2B 0.0280(7) 0.0353(8) 0.0298(8) 0.0006(6) 0.0018(6) 0.0007(5)
B3B 0.0280(7) 0.0353(8) 0.0298(8) 0.0006(6) 0.0018(6) 0.0007(5)
B4B 0.0280(7) 0.0353(8) 0.0298(8) 0.0006(6) 0.0018(6) 0.0007(5)
B5B 0.0280(7) 0.0353(8) 0.0298(8) 0.0006(6) 0.0018(6) 0.0007(5)
B6B 0.0280(7) 0.0353(8) 0.0298(8) 0.0006(6) 0.0018(6) 0.0007(5)
B7B 0.0280(7) 0.0353(8) 0.0298(8) 0.0006(6) 0.0018(6) 0.0007(5)
B8B 0.0280(7) 0.0353(8) 0.0298(8) 0.0006(6) 0.0018(6) 0.0007(5)
B9B 0.0280(7) 0.0353(8) 0.0298(8) 0.0006(6) 0.0018(6) 0.0007(5)
B10B 0.0280(7) 0.0353(8) 0.0298(8) 0.0006(6) 0.0018(6) 0.0007(5)
B11B 0.0280(7) 0.0353(8) 0.0298(8) 0.0006(6) 0.0018(6) 0.0007(5)
B12B 0.0280(7) 0.0353(8) 0.0298(8) 0.0006(6) 0.0018(6) 0.0007(5)
O1A 0.0362(15) 0.0614(17) 0.0693(19) -0.0318(14) -0.0088(13) 0.0054(12)
O2A 0.0362(15) 0.0614(17) 0.0693(19) -0.0318(14) -0.0088(13) 0.0054(12)
O1C 0.0362(15) 0.0614(17) 0.0693(19) -0.0318(14) -0.0088(13) 0.0054(12)
O2C 0.0362(15) 0.0614(17) 0.0693(19) -0.0318(14) -0.0088(13) 0.0054(12)
C4A 0.030(3) 0.068(4) 0.047(4) -0.021(3) -0.007(3) 0.009(3)
C14A 0.039(4) 0.074(5) 0.063(5) -0.019(4) 0.018(3) -0.022(3)
C16A 0.068(5) 0.056(5) 0.085(6) -0.011(4) 0.037(5) -0.017(4)
C18A 0.048(5) 0.048(4) 0.046(5) 0.007(4) 0.003(4) -0.003(4)
C3C 0.030(3) 0.068(4) 0.047(4) -0.021(3) -0.007(3) 0.009(3)
C11A 0.039(4) 0.036(2) 0.065(5) 0.001(3) -0.013(3) -0.010(3)
C4C 0.030(3) 0.068(4) 0.047(4) -0.021(3) -0.007(3) 0.009(3)
C1A 0.030(3) 0.068(4) 0.047(4) -0.021(3) -0.007(3) 0.009(3)
C12A 0.072(9) 0.041(2) 0.055(9) -0.004(4) -0.015(5) 0.000(4)
C1C 0.030(3) 0.068(4) 0.047(4) -0.021(3) -0.007(3) 0.009(3)
C15A 0.072(5) 0.042(3) 0.092(5) -0.015(3) 0.049(4) -0.022(3)
C2A 0.030(3) 0.068(4) 0.047(4) -0.021(3) -0.007(3) 0.009(3)
C17A 0.032(6) 0.021(3) 0.053(7) -0.001(4) -0.004(4) 0.008(3)
C2C 0.030(3) 0.068(4) 0.047(4) -0.021(3) -0.007(3) 0.009(3)
C19A 0.081(8) 0.046(6) 0.044(6) 0.002(4) -0.011(5) 0.005(5)
C3A 0.030(3) 0.068(4) 0.047(4) -0.021(3) -0.007(3) 0.009(3)
C20A 0.093(7) 0.064(6) 0.052(6) 0.016(5) -0.012(5) -0.011(5)
B1A 0.0280(7) 0.0353(8) 0.0298(8) 0.0006(6) 0.0018(6) 0.0007(5)
B9A 0.0280(7) 0.0353(8) 0.0298(8) 0.0006(6) 0.0018(6) 0.0007(5)
B7A 0.0280(7) 0.0353(8) 0.0298(8) 0.0006(6) 0.0018(6) 0.0007(5)
B1C 0.0280(7) 0.0353(8) 0.0298(8) 0.0006(6) 0.0018(6) 0.0007(5)
B11A 0.0280(7) 0.0353(8) 0.0298(8) 0.0006(6) 0.0018(6) 0.0007(5)
B2A 0.0280(7) 0.0353(8) 0.0298(8) 0.0006(6) 0.0018(6) 0.0007(5)
B8A 0.0280(7) 0.0353(8) 0.0298(8) 0.0006(6) 0.0018(6) 0.0007(5)
B2C 0.0280(7) 0.0353(8) 0.0298(8) 0.0006(6) 0.0018(6) 0.0007(5)
B10A 0.0280(7) 0.0353(8) 0.0298(8) 0.0006(6) 0.0018(6) 0.0007(5)
B3A 0.0280(7) 0.0353(8) 0.0298(8) 0.0006(6) 0.0018(6) 0.0007(5)
B12A 0.0280(7) 0.0353(8) 0.0298(8) 0.0006(6) 0.0018(6) 0.0007(5)
B3C 0.0280(7) 0.0353(8) 0.0298(8) 0.0006(6) 0.0018(6) 0.0007(5)
B7C 0.0280(7) 0.0353(8) 0.0298(8) 0.0006(6) 0.0018(6) 0.0007(5)
B4A 0.0280(7) 0.0353(8) 0.0298(8) 0.0006(6) 0.0018(6) 0.0007(5)
B8C 0.0280(7) 0.0353(8) 0.0298(8) 0.0006(6) 0.0018(6) 0.0007(5)
B4C 0.0280(7) 0.0353(8) 0.0298(8) 0.0006(6) 0.0018(6) 0.0007(5)
B9C 0.0280(7) 0.0353(8) 0.0298(8) 0.0006(6) 0.0018(6) 0.0007(5)
B5A 0.0280(7) 0.0353(8) 0.0298(8) 0.0006(6) 0.0018(6) 0.0007(5)
B10C 0.0280(7) 0.0353(8) 0.0298(8) 0.0006(6) 0.0018(6) 0.0007(5)
B5C 0.0280(7) 0.0353(8) 0.0298(8) 0.0006(6) 0.0018(6) 0.0007(5)
B11C 0.0280(7) 0.0353(8) 0.0298(8) 0.0006(6) 0.0018(6) 0.0007(5)
B6A 0.0280(7) 0.0353(8) 0.0298(8) 0.0006(6) 0.0018(6) 0.0007(5)
B6C 0.0280(7) 0.0353(8) 0.0298(8) 0.0006(6) 0.0018(6) 0.0007(5)
B12C 0.0280(7) 0.0353(8) 0.0298(8) 0.0006(6) 0.0018(6) 0.0007(5)

loop_
_atom_type_symbol
_atom_type_description
_atom_type_scat_dispersion_real
_atom_type_scat_dispersion_imag
_atom_type_scat_source
C C 0.0033 0.0016 'International Tables Vol C Tables 4.2.6.8 and 6.1.1.4'
H H 0.0000 0.0000 'International Tables Vol C Tables 4.2.6.8 and 6.1.1.4'
B B 0.0013 0.0007 'International Tables Vol C Tables 4.2.6.8 and 6.1.1.4'
N N 0.0061 0.0033 'International Tables Vol C Tables 4.2.6.8 and 6.1.1.4'
O O 0.0106 0.0060 'International Tables Vol C Tables 4.2.6.8 and 6.1.1.4'

loop_
_geom_angle_atom_site_label_1
_geom_angle_atom_site_label_2
_geom_angle_atom_site_label_3
_geom_angle
_geom_angle_site_symmetry_1
_geom_angle_site_symmetry_3
_geom_angle_publ_flag
C5 N1 C9 107.8(3) . . ?
C5 N1 C13 107.2(3) . . ?
C5 N1 C17A 118.8(4) . . ?
C9 N1 C17A 111.7(4) . . ?
C13 N1 C9 112.2(3) . . ?
C13 N1 C17A 98.8(4) . . ?
C17B N1 C5 103.9(5) . . ?
C17B N1 C9 104.2(5) . . ?
C17B N1 C13 120.7(5) . . ?
N1 C5 H5A 108.1 . . ?
N1 C5 H5B 108.1 . . ?
N1 C5 C6 116.8(3) . . ?
H5A C5 H5B 107.3 . . ?
C6 C5 H5A 108.1 . . ?
C6 C5 H5B 108.1 . . ?
C5 C6 H6A 109.1 . . ?
C5 C6 H6B 109.1 . . ?
H6A C6 H6B 107.8 . . ?
C7 C6 C5 112.5(3) . . ?
C7 C6 H6A 109.1 . . ?
C7 C6 H6B 109.1 . . ?
C6 C7 H7A 108.4 . . ?
C6 C7 H7B 108.4 . . ?
H7A C7 H7B 107.5 . . ?
C8 C7 C6 115.4(4) . . ?
C8 C7 H7A 108.4 . . ?
C8 C7 H7B 108.4 . . ?
C7 C8 H8A 109.5 . . ?
C7 C8 H8B 109.5 . . ?
C7 C8 H8D 109.5 . . ?
H8A C8 H8B 109.5 . . ?
H8A C8 H8D 109.5 . . ?
H8B C8 H8D 109.5 . . ?
N1 C9 H9A 108.1 . . ?
N1 C9 H9B 108.1 . . ?
H9A C9 H9B 107.3 . . ?
C10 C9 N1 116.7(3) . . ?
C10 C9 H9A 108.1 . . ?
C10 C9 H9B 108.1 . . ?
C9 C10 H10B 109.7 . . ?
C9 C10 H10C 109.7 . . ?
C9 C10 H00C 109.4 . . ?
C9 C10 H00D 109.4 . . ?
C9 C10 C11B 110.0(4) . . ?
H10B C10 H10C 108.2 . . ?
H00C C10 H00D 108.0 . . ?
C11B C10 H10B 109.7 . . ?
C11B C10 H10C 109.7 . . ?
C11A C10 C9 111.3(4) . . ?
C11A C10 H00C 109.4 . . ?
C11A C10 H00D 109.4 . . ?
C10 C11B H11D 108.8 . . ?
C10 C11B H11E 108.8 . . ?
H11D C11B H11E 107.7 . . ?
C12B C11B C10 113.6(9) . . ?
C12B C11B H11D 108.8 . . ?
C12B C11B H11E 108.8 . . ?
C11B C12B H12D 109.5 . . ?
C11B C12B H12E 109.5 . . ?
C11B C12B H12F 109.5 . . ?
H12D C12B H12E 109.5 . . ?
H12D C12B H12F 109.5 . . ?
H12E C12B H12F 109.5 . . ?
N1 C13 H00I 110.9 . . ?
N1 C13 H00J 110.9 . . ?
N1 C13 C14A 104.3(4) . . ?
H00I C13 H00J 108.9 . . ?
C14B C13 N1 136.2(5) . . ?
C14A C13 H00I 110.9 . . ?
C14A C13 H00J 110.9 . . ?
C13 C14B H14D 107.0 . . ?
C13 C14B H14E 107.0 . . ?
C13 C14B C15B 121.3(8) . . ?
H14D C14B H14E 106.7 . . ?
C15B C14B H14D 107.0 . . ?
C15B C14B H14E 107.0 . . ?
C14B C15B H15C 108.7 . . ?
C14B C15B H15D 108.7 . . ?
H15C C15B H15D 107.6 . . ?
C16B C15B C14B 114.4(10) . . ?
C16B C15B H15C 108.7 . . ?
C16B C15B H15D 108.7 . . ?
C15B C16B H16A 109.5 . . ?
C15B C16B H16B 109.5 . . ?
C15B C16B H16C 109.5 . . ?
H16A C16B H16B 109.5 . . ?
H16A C16B H16C 109.5 . . ?
H16B C16B H16C 109.5 . . ?
N1 C17B H17C 106.4 . . ?
N1 C17B H17D 106.4 . . ?
N1 C17B C18B 123.8(7) . . ?
H17C C17B H17D 106.5 . . ?
C18B C17B H17C 106.4 . . ?
C18B C17B H17D 106.4 . . ?
C17B C18B H18D 109.3 . . ?
C17B C18B H18E 109.3 . . ?
C17B C18B C19B 111.5(8) . . ?
H18D C18B H18E 108.0 . . ?
C19B C18B H18D 109.3 . . ?
C19B C18B H18E 109.3 . . ?
C18B C19B H19A 108.8 . . ?
C18B C19B H19B 108.8 . . ?
H19A C19B H19B 107.6 . . ?
C20B C19B C18B 114.0(8) . . ?
C20B C19B H19A 108.8 . . ?
C20B C19B H19B 108.8 . . ?
C19B C20B H20A 109.5 . . ?
C19B C20B H20B 109.5 . . ?
C19B C20B H20C 109.5 . . ?
H20A C20B H20B 109.5 . . ?
H20A C20B H20C 109.5 . . ?
H20B C20B H20C 109.5 . . ?
C1B O1B B1B 111.3(5) . . ?
C1B O2B B2B 109.4(5) . . ?
O1B C1B O2B 120.9(5) . . ?
O1B C1B C2B 115.0(7) . . ?
O2B C1B C2B 123.6(6) . . ?
C1B C2B H2BA 110.9 . . ?
C1B C2B H2BB 110.9 . . ?
H2BA C2B H2BB 108.9 . . ?
C3B C2B C1B 104.3(11) . . ?
C3B C2B H2BA 110.9 . . ?
C3B C2B H2BB 110.9 . . ?
C2B C3B H3BA 108.9 . . ?
C2B C3B H3BB 108.9 . . ?
H3BA C3B H3BB 107.7 . . ?
C4B C3B C2B 113.5(9) . . ?
C4B C3B H3BA 108.9 . . ?
C4B C3B H3BB 108.9 . . ?
C3B C4B H4BA 109.5 . . ?
C3B C4B H4BB 109.5 . . ?
C3B C4B H4BC 109.5 . . ?
H4BA C4B H4BB 109.5 . . ?
H4BA C4B H4BC 109.5 . . ?
H4BB C4B H4BC 109.5 . . ?
O1B B1B B2B 98.5(4) . . ?
O1B B1B B3B 112.0(5) . . ?
O1B B1B B4B 138.8(5) . . ?
O1B B1B B5B 137.1(6) . . ?
O1B B1B B6B 110.7(5) . . ?
B2B B1B B3B 60.7(4) . . ?
B2B B1B B4B 108.5(5) . . ?
B2B B1B B5B 108.4(5) . . ?
B2B B1B B6B 60.2(4) . . ?
B3B B1B B6B 109.9(4) . . ?
B4B B1B B3B 60.2(3) . . ?
B4B B1B B5B 61.6(4) . . ?
B4B B1B B6B 109.7(5) . . ?
B5B B1B B3B 110.2(5) . . ?
B5B B1B B6B 60.0(4) . . ?
O2B B2B B1B 99.8(4) . . ?
O2B B2B B3B 110.4(5) . . ?
O2B B2B B6B 113.5(5) . . ?
O2B B2B B10B 136.5(5) . . ?
O2B B2B B11B 134.4(5) . . ?
B1B B2B B3B 61.1(3) . . ?
B1B B2B B6B 61.9(4) . . ?
B1B B2B B10B 111.1(5) . . ?
B1B B2B B11B 110.6(4) . . ?
B3B B2B B10B 111.1(4) . . ?
B6B B2B B3B 111.6(4) . . ?
B6B B2B B10B 61.0(4) . . ?
B11B B2B B3B 61.2(3) . . ?
B11B B2B B6B 110.7(4) . . ?
B11B B2B B10B 61.1(3) . . ?
B1B B3B H3B 122.8 . . ?
B1B B3B B4B 59.6(3) . . ?
B1B B3B B11B 106.1(4) . . ?
B2B B3B B1B 58.2(3) . . ?
B2B B3B H3B 123.9 . . ?
B2B B3B B4B 106.1(4) . . ?
B2B B3B B11B 58.6(3) . . ?
B4B B3B H3B 121.3 . . ?
B4B B3B B11B 108.7(4) . . ?
B7B B3B B1B 107.9(4) . . ?
B7B B3B B2B 106.3(4) . . ?
B7B B3B H3B 121.3 . . ?
B7B B3B B4B 61.4(4) . . ?
B7B B3B B11B 60.2(3) . . ?
B11B B3B H3B 122.1 . . ?
B1B B4B B3B 60.2(3) . . ?
B1B B4B H4BD 123.1 . . ?
B1B B4B B5B 59.4(4) . . ?
B1B B4B B7B 105.9(4) . . ?
B3B B4B H4BD 122.1 . . ?
B3B B4B B5B 108.3(5) . . ?
B3B B4B B7B 58.3(3) . . ?
B5B B4B H4BD 121.3 . . ?
B7B B4B H4BD 122.5 . . ?
B7B B4B B5B 108.2(5) . . ?
B8B B4B B1B 106.1(5) . . ?
B8B B4B B3B 106.9(5) . . ?
B8B B4B H4BD 122.4 . . ?
B8B B4B B5B 59.8(4) . . ?
B8B B4B B7B 60.4(4) . . ?
B1B B5B B4B 59.0(4) . . ?
B1B B5B H5BA 123.0 . . ?
B1B B5B B6B 60.6(4) . . ?
B1B B5B B8B 104.9(6) . . ?
B1B B5B B9B 106.5(6) . . ?
B4B B5B H5BA 122.1 . . ?
B6B B5B B4B 108.0(6) . . ?
B6B B5B H5BA 121.7 . . ?
B6B B5B B9B 59.1(5) . . ?
B8B B5B B4B 58.8(4) . . ?
B8B B5B H5BA 123.5 . . ?
B8B B5B B6B 106.4(6) . . ?
B8B B5B B9B 59.6(5) . . ?
B9B B5B B4B 107.1(6) . . ?
B9B B5B H5BA 122.4 . . ?
B1B B6B H6BA 123.1 . . ?
B2B B6B B1B 57.9(4) . . ?
B2B B6B B5B 106.0(5) . . ?
B2B B6B H6BA 123.7 . . ?
B2B B6B B9B 106.3(5) . . ?
B2B B6B B10B 59.7(3) . . ?
B5B B6B B1B 59.4(4) . . ?
B5B B6B H6BA 121.4 . . ?
B5B B6B B10B 109.3(5) . . ?
B9B B6B B1B 107.1(5) . . ?
B9B B6B B5B 61.1(4) . . ?
B9B B6B H6BA 121.8 . . ?
B9B B6B B10B 60.2(4) . . ?
B10B B6B B1B 106.8(4) . . ?
B10B B6B H6BA 121.2 . . ?
B3B B7B B4B 60.4(3) . . ?
B3B B7B H7BA 120.8 . . ?
B3B B7B B8B 107.4(5) . . ?
B3B B7B B11B 61.2(3) . . ?
B3B B7B B12B 109.3(5) . . ?
B4B B7B H7BA 121.9 . . ?
B8B B7B B4B 59.0(4) . . ?
B8B B7B H7BA 123.0 . . ?
B11B B7B B4B 108.7(4) . . ?
B11B B7B H7BA 121.2 . . ?
B11B B7B B8B 107.1(5) . . ?
B11B B7B B12B 60.2(4) . . ?
B12B B7B B4B 107.6(5) . . ?
B12B B7B H7BA 121.5 . . ?
B12B B7B B8B 59.3(4) . . ?
B4B B8B B5B 61.4(4) . . ?
B4B B8B B7B 60.6(4) . . ?
B4B B8B H8BA 120.2 . . ?
B4B B8B B9B 110.1(6) . . ?
B4B B8B B12B 109.5(5) . . ?
B5B B8B B7B 109.6(5) . . ?
B5B B8B H8BA 120.4 . . ?
B5B B8B B9B 60.8(4) . . ?
B7B B8B H8BA 121.4 . . ?
B9B B8B B7B 108.6(5) . . ?
B9B B8B H8BA 121.1 . . ?
B12B B8B B5B 109.4(6) . . ?
B12B B8B B7B 60.1(4) . . ?
B12B B8B H8BA 121.3 . . ?
B12B B8B B9B 60.1(4) . . ?
B5B B9B H9BA 121.6 . . ?
B6B B9B B5B 59.9(4) . . ?
B6B B9B B8B 107.0(5) . . ?
B6B B9B H9BA 121.8 . . ?
B6B B9B B10B 60.6(4) . . ?
B6B B9B B12B 108.2(5) . . ?
B8B B9B B5B 59.6(4) . . ?
B8B B9B H9BA 122.6 . . ?
B8B B9B B10B 107.5(6) . . ?
B10B B9B B5B 108.6(6) . . ?
B10B B9B H9BA 121.3 . . ?
B12B B9B B5B 107.9(6) . . ?
B12B B9B B8B 59.5(5) . . ?
B12B B9B H9BA 121.7 . . ?
B12B B9B B10B 60.2(4) . . ?
B2B B10B B6B 59.4(3) . . ?
B2B B10B B9B 105.4(5) . . ?
B2B B10B H10D 124.0 . . ?
B2B B10B B11B 58.6(3) . . ?
B2B B10B B12B 105.0(5) . . ?
B6B B10B H10D 122.1 . . ?
B9B B10B B6B 59.2(4) . . ?
B9B B10B H10D 122.5 . . ?
B9B B10B B12B 59.7(4) . . ?
B11B B10B B6B 107.4(4) . . ?
B11B B10B B9B 107.5(5) . . ?
B11B B10B H10D 121.9 . . ?
B11B B10B B12B 59.8(4) . . ?
B12B B10B B6B 106.7(5) . . ?
B12B B10B H10D 122.8 . . ?
B2B B11B B3B 60.2(3) . . ?
B2B B11B B7B 106.3(4) . . ?
B2B B11B B10B 60.4(4) . . ?
B2B B11B H11F 122.7 . . ?
B2B B11B B12B 106.7(5) . . ?
B3B B11B H11F 121.6 . . ?
B7B B11B B3B 58.6(3) . . ?
B7B B11B B10B 109.2(4) . . ?
B7B B11B H11F 122.3 . . ?
B7B B11B B12B 60.3(4) . . ?
B10B B11B B3B 109.8(4) . . ?
B10B B11B H11F 120.1 . . ?
B12B B11B B3B 107.3(5) . . ?
B12B B11B B10B 60.3(3) . . ?
B12B B11B H11F 122.3 . . ?
B7B B12B B10B 108.2(5) . . ?
B7B B12B H12G 121.2 . . ?
B8B B12B B7B 60.6(4) . . ?
B8B B12B B9B 60.4(5) . . ?
B8B B12B B10B 108.2(6) . . ?
B8B B12B B11B 107.5(6) . . ?
B8B B12B H12G 121.6 . . ?
B9B B12B B7B 109.2(6) . . ?
B9B B12B B10B 60.1(4) . . ?
B9B B12B B11B 108.0(5) . . ?
B9B B12B H12G 121.1 . . ?
B10B B12B H12G 121.6 . . ?
B11B B12B B7B 59.5(4) . . ?
B11B B12B B10B 59.9(4) . . ?
B11B B12B H12G 122.3 . . ?
C1A O1A B1A 108.3(7) . . ?
C1A O2A B2A 108.4(7) . . ?
C1C O1C B1C 110.8(19) . . ?
C1C O2C B2C 119(2) . . ?
H14A C4A H14B 109.5 . . ?
H14A C4A H14C 109.5 . . ?
H14B C4A H14C 109.5 . . ?
C3A C4A H14A 109.5 . . ?
C3A C4A H14B 109.5 . . ?
C3A C4A H14C 109.5 . . ?
C13 C14A H00R 111.0 . . ?
C13 C14A H00S 111.0 . . ?
H00R C14A H00S 109.0 . . ?
C15A C14A C13 103.6(6) . . ?
C15A C14A H00R 111.0 . . ?
C15A C14A H00S 111.0 . . ?
H00X C16A H00Y 109.5 . . ?
H00X C16A HD 109.5 . . ?
H00Y C16A HD 109.5 . . ?
C15A C16A H00X 109.5 . . ?
C15A C16A H00Y 109.5 . . ?
C15A C16A HD 109.5 . . ?
H2A C18A H2B 108.1 . . ?
C17A C18A H2A 109.6 . . ?
C17A C18A H2B 109.6 . . ?
C17A C18A C19A 110.1(8) . . ?
C19A C18A H2A 109.6 . . ?
C19A C18A H2B 109.6 . . ?
H17A C3C H17B 107.4 . . ?
C4C C3C H17A 108.3 . . ?
C4C C3C H17B 108.3 . . ?
C4C C3C C2C 116.0(15) . . ?
C2C C3C H17A 108.3 . . ?
C2C C3C H17B 108.3 . . ?
C10 C11A H15A 109.4 . . ?
C10 C11A H15B 109.4 . . ?
C10 C11A C12A 111.1(13) . . ?
H15A C11A H15B 108.0 . . ?
C12A C11A H15A 109.4 . . ?
C12A C11A H15B 109.4 . . ?
C3C C4C H25A 109.5 . . ?
C3C C4C H25B 109.5 . . ?
C3C C4C H25C 109.5 . . ?
H25A C4C H25B 109.5 . . ?
H25A C4C H25C 109.5 . . ?
H25B C4C H25C 109.5 . . ?
O1A C1A C2A 119.0(9) . . ?
O2A C1A O1A 121.2(7) . . ?
O2A C1A C2A 119.7(9) . . ?
C11A C12A H18A 109.5 . . ?
C11A C12A H18B 109.5 . . ?
C11A C12A H18C 109.5 . . ?
H18A C12A H18B 109.5 . . ?
H18A C12A H18C 109.5 . . ?
H18B C12A H18C 109.5 . . ?
O1C C1C O2C 113(2) . . ?
O1C C1C C2C 100.5(18) . . ?
O2C C1C C2C 142(2) . . ?
C14A C15A H00T 108.5 . . ?
C14A C15A H00U 108.5 . . ?
C16A C15A C14A 115.2(6) . . ?
C16A C15A H00T 108.5 . . ?
C16A C15A H00U 108.5 . . ?
H00T C15A H00U 107.5 . . ?
C1A C2A H11B 109.5 . . ?
C1A C2A H11C 109.5 . . ?
C1A C2A C3A 110.9(11) . . ?
H11B C2A H11C 108.0 . . ?
C3A C2A H11B 109.5 . . ?
C3A C2A H11C 109.5 . . ?
N1 C17A H4A 109.1 . . ?
N1 C17A H4B 109.1 . . ?
C18A C17A N1 112.7(7) . . ?
C18A C17A H4A 109.1 . . ?
C18A C17A H4B 109.1 . . ?
H4A C17A H4B 107.8 . . ?
C3C C2C C1C 112.6(16) . . ?
C3C C2C H12A 109.1 . . ?
C3C C2C H12B 109.1 . . ?
C1C C2C H12A 109.1 . . ?
C1C C2C H12B 109.1 . . ?
H12A C2C H12B 107.8 . . ?
C18A C19A H1A 108.6 . . ?
C18A C19A H1B 108.6 . . ?
H1A C19A H1B 107.6 . . ?
C20A C19A C18A 114.6(10) . . ?
C20A C19A H1A 108.6 . . ?
C20A C19A H1B 108.6 . . ?
C4A C3A C2A 115.3(11) . . ?
C4A C3A H13A 108.5 . . ?
C4A C3A H13B 108.5 . . ?
C2A C3A H13A 108.5 . . ?
C2A C3A H13B 108.5 . . ?
H13A C3A H13B 107.5 . . ?
C19A C20A H00Z 109.5 . . ?
C19A C20A HE 109.5 . . ?
C19A C20A HF 109.5 . . ?
H00Z C20A HE 109.5 . . ?
H00Z C20A HF 109.5 . . ?
HE C20A HF 109.5 . . ?
O1A B1A B2A 99.8(7) . . ?
O1A B1A B3A 108.5(7) . . ?
O1A B1A B4A 131.8(8) . . ?
O1A B1A B5A 138.1(8) . . ?
O1A B1A B6A 116.5(7) . . ?
B2A B1A B3A 61.2(5) . . ?
B2A B1A B4A 110.8(7) . . ?
B2A B1A B5A 111.2(7) . . ?
B2A B1A B6A 62.9(6) . . ?
B4A B1A B3A 60.7(5) . . ?
B4A B1A B5A 61.6(6) . . ?
B4A B1A B6A 110.5(7) . . ?
B5A B1A B3A 110.9(7) . . ?
B5A B1A B6A 59.8(6) . . ?
B6A B1A B3A 111.9(7) . . ?
B8A B9A H9AA 120.9 . . ?
B8A B9A B12A 60.2(7) . . ?
B8A B9A B4A 60.2(6) . . ?
B8A B9A B5A 108.9(9) . . ?
B10A B9A H9AA 121.6 . . ?
B10A B9A B8A 109.0(10) . . ?
B10A B9A B12A 60.4(8) . . ?
B10A B9A B4A 107.4(10) . . ?
B10A B9A B5A 59.7(8) . . ?
B12A B9A H9AA 121.8 . . ?
B4A B9A H9AA 122.3 . . ?
B4A B9A B12A 107.4(10) . . ?
B4A B9A B5A 59.9(7) . . ?
B5A B9A H9AA 121.5 . . ?
B5A B9A B12A 108.1(10) . . ?
B11A B7A H7AB 121.7 . . ?
B11A B7A B8A 107.7(8) . . ?
B2A B7A H7AB 123.3 . . ?
B2A B7A B11A 58.8(5) . . ?
B2A B7A B8A 105.9(7) . . ?
B8A B7A H7AB 122.5 . . ?
B3A B7A H7AB 122.0 . . ?
B3A B7A B11A 107.6(7) . . ?
B3A B7A B2A 59.6(5) . . ?
B3A B7A B8A 59.3(5) . . ?
B3A B7A B12A 107.5(8) . . ?
B12A B7A H7AB 121.9 . . ?
B12A B7A B11A 60.5(6) . . ?
B12A B7A B2A 106.4(8) . . ?
B12A B7A B8A 59.8(6) . . ?
O1C B1C B2C 104.4(16) . . ?
O1C B1C B3C 124(2) . . ?
O1C B1C B4C 139.7(17) . . ?
O1C B1C B5C 123(2) . . ?
O1C B1C B6C 103.4(17) . . ?
B2C B1C B3C 60.7(10) . . ?
B2C B1C B4C 110.0(10) . . ?
B2C B1C B5C 111.4(10) . . ?
B2C B1C B6C 62.5(7) . . ?
B4C B1C B3C 60.7(7) . . ?
B4C B1C B5C 61.3(8) . . ?
B4C B1C B6C 110.7(10) . . ?
B5C B1C B3C 111.1(10) . . ?
B5C B1C B6C 60.9(8) . . ?
B6C B1C B3C 111.8(11) . . ?
B7A B11A H11A 121.2 . . ?
B7A B11A B12A 59.1(7) . . ?
B2A B11A B7A 60.4(6) . . ?
B2A B11A H11A 122.0 . . ?
B2A B11A B10A 106.7(8) . . ?
B2A B11A B12A 106.6(9) . . ?
B2A B11A B6A 61.3(6) . . ?
B10A B11A B7A 107.3(9) . . ?
B10A B11A H11A 123.0 . . ?
B10A B11A B12A 59.7(8) . . ?
B12A B11A H11A 122.8 . . ?
B6A B11A B7A 109.8(8) . . ?
B6A B11A H11A 121.0 . . ?
B6A B11A B10A 58.6(6) . . ?
B6A B11A B12A 107.3(9) . . ?
O2A B2A B1A 102.1(7) . . ?
O2A B2A B7A 133.0(9) . . ?
O2A B2A B11A 138.8(8) . . ?
O2A B2A B3A 109.8(7) . . ?
O2A B2A B6A 117.1(8) . . ?
B1A B2A B7A 108.6(7) . . ?
B1A B2A B11A 108.2(8) . . ?
B1A B2A B3A 61.9(5) . . ?
B1A B2A B6A 60.5(6) . . ?
B7A B2A B6A 108.9(7) . . ?
B11A B2A B7A 60.8(6) . . ?
B11A B2A B3A 108.9(8) . . ?
B11A B2A B6A 59.7(5) . . ?
B3A B2A B7A 59.3(5) . . ?
B3A B2A B6A 110.5(7) . . ?
B9A B8A B7A 107.6(8) . . ?
B9A B8A H8AA 121.3 . . ?
B9A B8A B12A 60.3(6) . . ?
B9A B8A B4A 60.0(6) . . ?
B7A B8A H8AA 122.7 . . ?
B3A B8A B9A 108.2(8) . . ?
B3A B8A B7A 59.2(5) . . ?
B3A B8A H8AA 122.0 . . ?
B3A B8A B12A 107.0(8) . . ?
B3A B8A B4A 59.9(5) . . ?
B12A B8A B7A 59.3(6) . . ?
B12A B8A H8AA 122.2 . . ?
B4A B8A B7A 106.7(7) . . ?
B4A B8A H8AA 122.2 . . ?
B4A B8A B12A 107.4(8) . . ?
O2C B2C B1C 92.7(15) . . ?
O2C B2C B3C 117.8(19) . . ?
O2C B2C B7C 149.9(18) . . ?
O2C B2C B11C 133.7(19) . . ?
O2C B2C B6C 99.3(18) . . ?
B1C B2C B3C 61.8(9) . . ?
B1C B2C B7C 108.8(10) . . ?
B1C B2C B11C 107.5(10) . . ?
B1C B2C B6C 60.5(8) . . ?
B3C B2C B7C 59.8(7) . . ?
B3C B2C B11C 108.4(9) . . ?
B3C B2C B6C 111.0(10) . . ?
B7C B2C B6C 109.5(9) . . ?
B11C B2C B7C 60.2(7) . . ?
B11C B2C B6C 59.9(7) . . ?
B9A B10A B11A 108.4(10) . . ?
B9A B10A H10A 121.2 . . ?
B9A B10A B12A 60.3(7) . . ?
B11A B10A H10A 121.7 . . ?
B12A B10A B11A 60.4(7) . . ?
B12A B10A H10A 121.0 . . ?
B5A B10A B9A 60.5(7) . . ?
B5A B10A B11A 107.6(9) . . ?
B5A B10A H10A 121.9 . . ?
B5A B10A B12A 108.6(9) . . ?
B6A B10A B9A 108.8(10) . . ?
B6A B10A B11A 60.2(6) . . ?
B6A B10A H10A 121.2 . . ?
B6A B10A B12A 109.2(9) . . ?
B6A B10A B5A 59.7(6) . . ?
B1A B3A H3A 124.7 . . ?
B7A B3A B1A 106.1(7) . . ?
B7A B3A B2A 61.0(5) . . ?
B7A B3A B8A 61.6(6) . . ?
B7A B3A H3A 120.6 . . ?
B7A B3A B4A 109.0(7) . . ?
B2A B3A B1A 56.9(5) . . ?
B2A B3A H3A 122.8 . . ?
B2A B3A B4A 105.1(7) . . ?
B8A B3A B1A 106.1(7) . . ?
B8A B3A B2A 108.8(7) . . ?
B8A B3A H3A 120.9 . . ?
B8A B3A B4A 60.5(5) . . ?
B4A B3A B1A 58.0(5) . . ?
B4A B3A H3A 122.5 . . ?
B9A B12A B11A 107.2(10) . . ?
B9A B12A B10A 59.3(7) . . ?
B9A B12A H12C 122.4 . . ?
B7A B12A B9A 108.3(9) . . ?
B7A B12A B11A 60.4(6) . . ?
B7A B12A B8A 60.9(6) . . ?
B7A B12A B10A 108.5(9) . . ?
B7A B12A H12C 120.9 . . ?
B11A B12A H12C 121.7 . . ?
B8A B12A B9A 59.5(6) . . ?
B8A B12A B11A 108.5(8) . . ?
B8A B12A B10A 107.6(9) . . ?
B8A B12A H12C 121.5 . . ?
B10A B12A B11A 59.9(6) . . ?
B10A B12A H12C 122.0 . . ?
B1C B3C H9CA 123.7 . . ?
B1C B3C B4C 59.1(7) . . ?
B2C B3C B1C 57.5(10) . . ?
B2C B3C H9CA 122.2 . . ?
B2C B3C B7C 61.0(7) . . ?
B2C B3C B8C 109.0(10) . . ?
B2C B3C B4C 106.1(10) . . ?
B7C B3C B1C 106.4(10) . . ?
B7C B3C H9CA 121.2 . . ?
B7C B3C B4C 108.1(10) . . ?
B8C B3C B1C 106.9(10) . . ?
B8C B3C H9CA 121.0 . . ?
B8C B3C B7C 61.0(8) . . ?
B8C B3C B4C 59.9(8) . . ?
B4C B3C H9CA 122.5 . . ?
B2C B7C H10 123.1 . . ?
B2C B7C B8C 106.5(10) . . ?
B3C B7C B2C 59.2(9) . . ?
B3C B7C H10 122.5 . . ?
B3C B7C B8C 59.5(10) . . ?
B3C B7C B11C 107.1(10) . . ?
B3C B7C B12C 106.7(10) . . ?
B8C B7C H10 122.1 . . ?
B11C B7C B2C 59.1(9) . . ?
B11C B7C H10 121.8 . . ?
B11C B7C B8C 107.9(9) . . ?
B11C B7C B12C 60.2(7) . . ?
B12C B7C B2C 106.3(9) . . ?
B12C B7C H10 122.4 . . ?
B12C B7C B8C 59.6(7) . . ?
B1A B4A B9A 106.9(8) . . ?
B1A B4A B8A 107.9(7) . . ?
B1A B4A B3A 61.2(5) . . ?
B1A B4A H4AA 121.9 . . ?
B1A B4A B5A 59.8(6) . . ?
B9A B4A B8A 59.8(6) . . ?
B9A B4A H4AA 122.5 . . ?
B8A B4A H4AA 121.8 . . ?
B3A B4A B9A 107.8(8) . . ?
B3A B4A B8A 59.6(5) . . ?
B3A B4A H4AA 120.9 . . ?
B3A B4A B5A 109.8(7) . . ?
B5A B4A B9A 60.1(6) . . ?
B5A B4A B8A 108.8(7) . . ?
B5A B4A H4AA 120.8 . . ?
B3C B8C B7C 59.5(8) . . ?
B3C B8C H9 121.7 . . ?
B3C B8C B4C 60.6(8) . . ?
B3C B8C B9C 107.9(10) . . ?
B3C B8C B12C 106.9(10) . . ?
B7C B8C H9 121.8 . . ?
B7C B8C B9C 107.7(9) . . ?
B4C B8C B7C 107.4(10) . . ?
B4C B8C H9 122.6 . . ?
B4C B8C B9C 59.0(8) . . ?
B4C B8C B12C 105.8(10) . . ?
B9C B8C H9 122.0 . . ?
B12C B8C B7C 59.9(6) . . ?
B12C B8C H9 122.9 . . ?
B12C B8C B9C 59.3(7) . . ?
B1C B4C B3C 60.1(7) . . ?
B1C B4C B8C 107.4(10) . . ?
B1C B4C H0AA 122.8 . . ?
B1C B4C B9C 107.4(10) . . ?
B1C B4C B5C 59.6(10) . . ?
B3C B4C H0AA 121.1 . . ?
B3C B4C B5C 109.2(10) . . ?
B8C B4C B3C 59.5(10) . . ?
B8C B4C H0AA 120.9 . . ?
B8C B4C B9C 62.0(10) . . ?
B8C B4C B5C 110.0(10) . . ?
B9C B4C B3C 109.5(10) . . ?
B9C B4C H0AA 120.9 . . ?
B9C B4C B5C 60.2(10) . . ?
B5C B4C H0AA 120.9 . . ?
B8C B9C H8 122.3 . . ?
B4C B9C B8C 59.0(8) . . ?
B4C B9C H8 122.7 . . ?
B4C B9C B10C 107.2(10) . . ?
B4C B9C B5C 60.5(8) . . ?
B4C B9C B12C 105.5(10) . . ?
B10C B9C B8C 107.3(9) . . ?
B10C B9C H8 122.0 . . ?
B5C B9C B8C 107.8(11) . . ?
B5C B9C H8 121.6 . . ?
B5C B9C B10C 59.6(8) . . ?
B12C B9C B8C 59.0(8) . . ?
B12C B9C H8 123.1 . . ?
B12C B9C B10C 59.8(6) . . ?
B12C B9C B5C 106.9(9) . . ?
B1A B5A B9A 105.8(8) . . ?
B1A B5A B10A 106.2(8) . . ?
B1A B5A B4A 58.6(6) . . ?
B1A B5A H5AA 123.3 . . ?
B1A B5A B6A 60.6(6) . . ?
B9A B5A H5AA 122.2 . . ?
B10A B5A B9A 59.8(6) . . ?
B10A B5A B4A 107.5(8) . . ?
B10A B5A H5AA 122.5 . . ?
B4A B5A B9A 60.0(6) . . ?
B4A B5A H5AA 121.8 . . ?
B6A B5A B9A 108.2(9) . . ?
B6A B5A B10A 59.6(6) . . ?
B6A B5A B4A 108.6(7) . . ?
B6A B5A H5AA 120.9 . . ?
B9C B10C H4C 121.4 . . ?
B5C B10C B9C 60.1(9) . . ?
B5C B10C H4C 122.2 . . ?
B5C B10C B11C 107.1(9) . . ?
B5C B10C B6C 60.2(7) . . ?
B5C B10C B12C 107.3(10) . . ?
B11C B10C B9C 107.9(9) . . ?
B11C B10C H4C 122.2 . . ?
B6C B10C B9C 108.9(10) . . ?
B6C B10C H4C 121.2 . . ?
B6C B10C B11C 59.7(7) . . ?
B12C B10C B9C 59.8(7) . . ?
B12C B10C H4C 121.9 . . ?
B12C B10C B11C 60.0(7) . . ?
B12C B10C B6C 108.2(9) . . ?
B1C B5C B4C 59.1(8) . . ?
B1C B5C B9C 106.3(10) . . ?
B1C B5C B10C 105.8(10) . . ?
B1C B5C H5C 123.4 . . ?
B1C B5C B6C 59.6(8) . . ?
B4C B5C H5C 122.4 . . ?
B9C B5C B4C 59.3(7) . . ?
B9C B5C H5C 121.7 . . ?
B10C B5C B4C 106.8(10) . . ?
B10C B5C B9C 60.4(8) . . ?
B10C B5C H5C 122.5 . . ?
B10C B5C B6C 59.9(6) . . ?
B6C B5C B4C 107.9(10) . . ?
B6C B5C B9C 108.9(9) . . ?
B6C B5C H5C 121.1 . . ?
B2C B11C B7C 60.7(7) . . ?
B2C B11C B10C 108.2(10) . . ?
B2C B11C H2C 121.6 . . ?
B2C B11C B6C 61.2(7) . . ?
B2C B11C B12C 107.4(10) . . ?
B7C B11C B10C 109.2(9) . . ?
B7C B11C H2C 120.2 . . ?
B7C B11C B12C 60.0(6) . . ?
B10C B11C H2C 121.7 . . ?
B6C B11C B7C 110.9(10) . . ?
B6C B11C B10C 60.0(6) . . ?
B6C B11C H2C 120.3 . . ?
B6C B11C B12C 108.4(9) . . ?
B12C B11C B10C 59.8(6) . . ?
B12C B11C H2C 122.4 . . ?
B1A B6A B11A 104.5(8) . . ?
B1A B6A B2A 56.6(5) . . ?
B1A B6A H6AB 124.6 . . ?
B11A B6A B2A 59.0(6) . . ?
B11A B6A H6AB 121.8 . . ?
B2A B6A H6AB 123.9 . . ?
B10A B6A B1A 106.3(8) . . ?
B10A B6A B11A 61.1(6) . . ?
B10A B6A B2A 106.9(8) . . ?
B10A B6A B5A 60.7(7) . . ?
B10A B6A H6AB 121.4 . . ?
B5A B6A B1A 59.6(6) . . ?
B5A B6A B11A 109.2(8) . . ?
B5A B6A B2A 105.8(7) . . ?
B5A B6A H6AB 121.2 . . ?
B1C B6C B2C 56.9(9) . . ?
B1C B6C B10C 105.7(9) . . ?
B1C B6C B5C 59.5(9) . . ?
B1C B6C B11C 103.8(10) . . ?
B1C B6C H8C 124.5 . . ?
B2C B6C H8C 123.6 . . ?
B10C B6C B2C 106.6(9) . . ?
B10C B6C B5C 59.8(7) . . ?
B10C B6C H8C 122.0 . . ?
B5C B6C B2C 105.8(10) . . ?
B5C B6C H8C 122.0 . . ?
B11C B6C B2C 58.9(9) . . ?
B11C B6C B10C 60.3(7) . . ?
B11C B6C B5C 107.3(9) . . ?
B11C B6C H8C 122.9 . . ?
B7C B12C B9C 110.2(10) . . ?
B7C B12C B10C 109.2(9) . . ?
B7C B12C B11C 59.8(7) . . ?
B7C B12C H3C 120.9 . . ?
B8C B12C B7C 60.5(7) . . ?
B8C B12C B9C 61.7(9) . . ?
B8C B12C B10C 110.0(10) . . ?
B8C B12C B11C 108.2(9) . . ?
B8C B12C H3C 120.6 . . ?
B9C B12C B11C 108.5(9) . . ?
B9C B12C H3C 120.4 . . ?
B10C B12C B9C 60.5(7) . . ?
B10C B12C B11C 60.1(7) . . ?
B10C B12C H3C 120.8 . . ?
B11C B12C H3C 122.2 . . ?

loop_
_geom_bond_atom_site_label_1
_geom_bond_atom_site_label_2
_geom_bond_distance
_geom_bond_site_symmetry_2
_geom_bond_publ_flag
N1 C5 1.508(4) . ?
N1 C9 1.525(4) . ?
N1 C13 1.508(5) . ?
N1 C17B 1.476(13) . ?
N1 C17A 1.598(10) . ?
C5 H5A 0.9900 . ?
C5 H5B 0.9900 . ?
C5 C6 1.510(4) . ?
C6 H6A 0.9900 . ?
C6 H6B 0.9900 . ?
C6 C7 1.480(5) . ?
C7 H7A 0.9900 . ?
C7 H7B 0.9900 . ?
C7 C8 1.475(6) . ?
C8 H8A 0.9800 . ?
C8 H8B 0.9800 . ?
C8 H8D 0.9800 . ?
C9 H9A 0.9900 . ?
C9 H9B 0.9900 . ?
C9 C10 1.509(5) . ?
C10 H10B 0.9900 . ?
C10 H10C 0.9900 . ?
C10 H00C 0.9900 . ?
C10 H00D 0.9900 . ?
C10 C11B 1.595(6) . ?
C10 C11A 1.430(9) . ?
C11B H11D 0.9900 . ?
C11B H11E 0.9900 . ?
C11B C12B 1.520(6) . ?
C12B H12D 0.9800 . ?
C12B H12E 0.9800 . ?
C12B H12F 0.9800 . ?
C13 H00I 0.9900 . ?
C13 H00J 0.9900 . ?
C13 C14B 1.479(10) . ?
C13 C14A 1.608(7) . ?
C14B H14D 0.9900 . ?
C14B H14E 0.9900 . ?
C14B C15B 1.544(16) . ?
C15B H15C 0.9900 . ?
C15B H15D 0.9900 . ?
C15B C16B 1.451(17) . ?
C16B H16A 0.9800 . ?
C16B H16B 0.9800 . ?
C16B H16C 0.9800 . ?
C17B H17C 0.9900 . ?
C17B H17D 0.9900 . ?
C17B C18B 1.511(13) . ?
C18B H18D 0.9900 . ?
C18B H18E 0.9900 . ?
C18B C19B 1.536(10) . ?
C19B H19A 0.9900 . ?
C19B H19B 0.9900 . ?
C19B C20B 1.493(15) . ?
C20B H20A 0.9800 . ?
C20B H20B 0.9800 . ?
C20B H20C 0.9800 . ?
O1B C1B 1.255(8) . ?
O1B B1B 1.513(8) . ?
O2B C1B 1.280(8) . ?
O2B B2B 1.518(7) . ?
C1B C2B 1.536(15) . ?
C2B H2BA 0.9900 . ?
C2B H2BB 0.9900 . ?
C2B C3B 1.530(8) . ?
C3B H3BA 0.9900 . ?
C3B H3BB 0.9900 . ?
C3B C4B 1.516(9) . ?
C4B H4BA 0.9800 . ?
C4B H4BB 0.9800 . ?
C4B H4BC 0.9800 . ?
B1B B2B 1.722(9) . ?
B1B B3B 1.774(8) . ?
B1B B4B 1.764(9) . ?
B1B B5B 1.771(10) . ?
B1B B6B 1.793(9) . ?
B2B B3B 1.766(8) . ?
B2B B6B 1.764(9) . ?
B2B B10B 1.769(8) . ?
B2B B11B 1.736(9) . ?
B3B H3B 1.1200 . ?
B3B B4B 1.775(8) . ?
B3B B7B 1.737(8) . ?
B3B B11B 1.784(8) . ?
B4B H4BD 1.1200 . ?
B4B B5B 1.811(10) . ?
B4B B7B 1.793(9) . ?
B4B B8B 1.763(9) . ?
B5B H5BA 1.1200 . ?
B5B B6B 1.783(10) . ?
B5B B8B 1.783(10) . ?
B5B B9B 1.804(10) . ?
B6B H6BA 1.1200 . ?
B6B B9B 1.768(12) . ?
B6B B10B 1.792(9) . ?
B7B H7BA 1.1200 . ?
B7B B8B 1.789(10) . ?
B7B B11B 1.766(9) . ?
B7B B12B 1.781(10) . ?
B8B H8BA 1.1200 . ?
B8B B9B 1.783(12) . ?
B8B B12B 1.767(10) . ?
B9B H9BA 1.1200 . ?
B9B B10B 1.786(9) . ?
B9B B12B 1.777(10) . ?
B10B H10D 1.1200 . ?
B10B B11B 1.781(8) . ?
B10B B12B 1.787(8) . ?
B11B H11F 1.1200 . ?
B11B B12B 1.780(10) . ?
B12B H12G 1.1200 . ?
O1A C1A 1.296(8) . ?
O1A B1A 1.484(12) . ?
O2A C1A 1.294(8) . ?
O2A B2A 1.449(12) . ?
O1C C1C 1.284(10) . ?
O1C B1C 1.487(17) . ?
O2C C1C 1.297(10) . ?
O2C B2C 1.492(17) . ?
C4A H14A 0.9800 . ?
C4A H14B 0.9800 . ?
C4A H14C 0.9800 . ?
C4A C3A 1.517(9) . ?
C14A H00R 0.9900 . ?
C14A H00S 0.9900 . ?
C14A C15A 1.530(11) . ?
C16A H00X 0.9800 . ?
C16A H00Y 0.9800 . ?
C16A HD 0.9800 . ?
C16A C15A 1.481(10) . ?
C18A H2A 0.9900 . ?
C18A H2B 0.9900 . ?
C18A C17A 1.470(14) . ?
C18A C19A 1.518(13) . ?
C3C H17A 0.9900 . ?
C3C H17B 0.9900 . ?
C3C C4C 1.516(10) . ?
C3C C2C 1.516(10) . ?
C11A H15A 0.9900 . ?
C11A H15B 0.9900 . ?
C11A C12A 1.516(9) . ?
C4C H25A 0.9800 . ?
C4C H25B 0.9800 . ?
C4C H25C 0.9800 . ?
C1A C2A 1.525(8) . ?
C12A H18A 0.9800 . ?
C12A H18B 0.9800 . ?
C12A H18C 0.9800 . ?
C1C C2C 1.567(18) . ?
C15A H00T 0.9900 . ?
C15A H00U 0.9900 . ?
C2A H11B 0.9900 . ?
C2A H11C 0.9900 . ?
C2A C3A 1.526(8) . ?
C17A H4A 0.9900 . ?
C17A H4B 0.9900 . ?
C2C H12A 0.9900 . ?
C2C H12B 0.9900 . ?
C19A H1A 0.9900 . ?
C19A H1B 0.9900 . ?
C19A C20A 1.492(12) . ?
C3A H13A 0.9900 . ?
C3A H13B 0.9900 . ?
C20A H00Z 0.9800 . ?
C20A HE 0.9800 . ?
C20A HF 0.9800 . ?
B1A B2A 1.699(14) . ?
B1A B3A 1.788(12) . ?
B1A B4A 1.730(14) . ?
B1A B5A 1.753(14) . ?
B1A B6A 1.771(14) . ?
B9A H9AA 1.1200 . ?
B9A B8A 1.782(15) . ?
B9A B10A 1.777(14) . ?
B9A B12A 1.795(15) . ?
B9A B4A 1.786(15) . ?
B9A B5A 1.788(15) . ?
B7A H7AB 1.1200 . ?
B7A B11A 1.809(14) . ?
B7A B2A 1.802(14) . ?
B7A B8A 1.813(15) . ?
B7A B3A 1.771(11) . ?
B7A B12A 1.785(16) . ?
B1C B2C 1.70(2) . ?
B1C B3C 1.780(16) . ?
B1C B4C 1.762(16) . ?
B1C B5C 1.77(3) . ?
B1C B6C 1.771(16) . ?
B11A H11A 1.1200 . ?
B11A B2A 1.772(14) . ?
B11A B10A 1.801(15) . ?
B11A B12A 1.810(15) . ?
B11A B6A 1.785(13) . ?
B2A B3A 1.777(11) . ?
B2A B6A 1.812(14) . ?
B8A H8AA 1.1200 . ?
B8A B3A 1.773(12) . ?
B8A B12A 1.793(15) . ?
B8A B4A 1.788(14) . ?
B2C B3C 1.76(2) . ?
B2C B7C 1.793(13) . ?
B2C B11C 1.76(2) . ?
B2C B6C 1.805(13) . ?
B10A H10A 1.1200 . ?
B10A B12A 1.80(2) . ?
B10A B5A 1.775(19) . ?
B10A B6A 1.755(15) . ?
B3A H3A 1.1200 . ?
B3A B4A 1.779(12) . ?
B12A H12C 1.1200 . ?
B3C H9CA 1.1200 . ?
B3C B7C 1.772(16) . ?
B3C B8C 1.77(3) . ?
B3C B4C 1.791(16) . ?
B7C H10 1.1200 . ?
B7C B8C 1.799(16) . ?
B7C B11C 1.784(16) . ?
B7C B12C 1.788(13) . ?
B4A H4AA 1.1200 . ?
B4A B5A 1.784(15) . ?
B8C H9 1.1200 . ?
B8C B4C 1.779(16) . ?
B8C B9C 1.83(2) . ?
B8C B12C 1.783(16) . ?
B4C H0AA 1.1200 . ?
B4C B9C 1.780(16) . ?
B4C B5C 1.802(16) . ?
B9C H8 1.1200 . ?
B9C B10C 1.801(16) . ?
B9C B5C 1.80(3) . ?
B9C B12C 1.789(16) . ?
B5A H5AA 1.1200 . ?
B5A B6A 1.757(15) . ?
B10C H4C 1.1200 . ?
B10C B5C 1.787(16) . ?
B10C B11C 1.794(16) . ?
B10C B6C 1.789(13) . ?
B10C B12C 1.789(12) . ?
B5C H5C 1.1200 . ?
B5C B6C 1.795(16) . ?
B11C H2C 1.1200 . ?
B11C B6C 1.783(16) . ?
B11C B12C 1.792(16) . ?
B6A H6AB 1.1200 . ?
B6C H8C 1.1200 . ?
B12C H3C 1.1200 . ?

loop_
_geom_torsion_atom_site_label_1
_geom_torsion_atom_site_label_2
_geom_torsion_atom_site_label_3
_geom_torsion_atom_site_label_4
_geom_torsion
_geom_torsion_site_symmetry_1
_geom_torsion_site_symmetry_2
_geom_torsion_site_symmetry_3
_geom_torsion_site_symmetry_4
_geom_torsion_publ_flag
N1 C5 C6 C7 166.4(4) . . . . ?
N1 C9 C10 C11B -159.8(4) . . . . ?
N1 C9 C10 C11A 167.6(5) . . . . ?
N1 C13 C14B C15B -169.9(7) . . . . ?
N1 C13 C14A C15A 177.9(4) . . . . ?
N1 C17B C18B C19B -162.6(9) . . . . ?
C5 N1 C9 C10 60.4(5) . . . . ?
C5 N1 C13 C14B 168.6(8) . . . . ?
C5 N1 C13 C14A -174.0(4) . . . . ?
C5 N1 C17B C18B 54.3(11) . . . . ?
C5 N1 C17A C18A 62.2(9) . . . . ?
C5 C6 C7 C8 -179.7(4) . . . . ?
C9 N1 C5 C6 167.7(3) . . . . ?
C9 N1 C13 C14B -73.3(9) . . . . ?
C9 N1 C13 C14A -55.9(4) . . . . ?
C9 N1 C17B C18B -58.5(11) . . . . ?
C9 N1 C17A C18A -64.3(8) . . . . ?
C9 C10 C11B C12B 177.3(8) . . . . ?
C9 C10 C11A C12A 164.1(9) . . . . ?
C13 N1 C5 C6 -71.3(4) . . . . ?
C13 N1 C9 C10 -57.3(5) . . . . ?
C13 N1 C17B C18B 174.4(7) . . . . ?
C13 N1 C17A C18A 177.5(7) . . . . ?
C13 C14B C15B C16B 176.3(11) . . . . ?
C13 C14A C15A C16A 67.2(8) . . . . ?
C17B N1 C5 C6 57.5(6) . . . . ?
C17B N1 C9 C10 170.4(5) . . . . ?
C17B N1 C13 C14B 50.2(10) . . . . ?
C17B C18B C19B C20B -61.5(10) . . . . ?
O1B C1B C2B C3B -79.4(10) . . . . ?
O1B B1B B2B O2B 2.5(6) . . . . ?
O1B B1B B2B B3B 110.5(5) . . . . ?
O1B B1B B2B B6B -109.0(5) . . . . ?
O1B B1B B2B B10B -146.3(5) . . . . ?
O1B B1B B2B B11B 147.9(5) . . . . ?
O1B B1B B3B B2B -87.5(5) . . . . ?
O1B B1B B3B B4B 134.7(6) . . . . ?
O1B B1B B3B B7B 174.1(4) . . . . ?
O1B B1B B3B B11B -122.7(5) . . . . ?
O1B B1B B4B B3B -90.1(8) . . . . ?
O1B B1B B4B B5B 130.4(9) . . . . ?
O1B B1B B4B B7B -127.6(8) . . . . ?
O1B B1B B4B B8B 169.3(8) . . . . ?
O1B B1B B5B B4B -132.4(8) . . . . ?
O1B B1B B5B B6B 88.7(8) . . . . ?
O1B B1B B5B B8B -170.6(7) . . . . ?
O1B B1B B5B B9B 127.2(8) . . . . ?
O1B B1B B6B B2B 88.1(5) . . . . ?
O1B B1B B6B B5B -133.4(7) . . . . ?
O1B B1B B6B B9B -173.0(5) . . . . ?
O1B B1B B6B B10B 123.8(5) . . . . ?
O2B C1B C2B C3B 108.9(11) . . . . ?
O2B B2B B3B B1B 90.1(5) . . . . ?
O2B B2B B3B B4B 127.2(5) . . . . ?
O2B B2B B3B B7B -168.6(4) . . . . ?
O2B B2B B3B B11B -130.4(5) . . . . ?
O2B B2B B6B B1B -88.7(5) . . . . ?
O2B B2B B6B B5B -125.1(6) . . . . ?
O2B B2B B6B B9B 171.1(5) . . . . ?
O2B B2B B6B B10B 131.6(5) . . . . ?
O2B B2B B10B B6B -94.4(8) . . . . ?
O2B B2B B10B B9B -133.2(7) . . . . ?
O2B B2B B10B B11B 125.4(8) . . . . ?
O2B B2B B10B B12B 164.8(7) . . . . ?
O2B B2B B11B B3B 91.1(7) . . . . ?
O2B B2B B11B B7B 128.6(7) . . . . ?
O2B B2B B11B B10B -128.2(7) . . . . ?
O2B B2B B11B B12B -168.2(7) . . . . ?
C1B O1B B1B B2B -1.7(7) . . . . ?
C1B O1B B1B B3B 60.0(7) . . . . ?
C1B O1B B1B B4B 129.4(9) . . . . ?
C1B O1B B1B B5B -130.8(9) . . . . ?
C1B O1B B1B B6B -63.0(8) . . . . ?
C1B O2B B2B B1B -2.7(7) . . . . ?
C1B O2B B2B B3B -65.4(7) . . . . ?
C1B O2B B2B B6B 60.8(8) . . . . ?
C1B O2B B2B B10B 132.6(8) . . . . ?
C1B O2B B2B B11B -134.6(7) . . . . ?
C1B C2B C3B C4B -57.7(15) . . . . ?
B1B O1B C1B O2B 0.0(11) . . . . ?
B1B O1B C1B C2B -171.9(7) . . . . ?
B1B B2B B3B B4B 37.1(4) . . . . ?
B1B B2B B3B B7B 101.3(5) . . . . ?
B1B B2B B3B B11B 139.6(5) . . . . ?
B1B B2B B6B B5B -36.4(5) . . . . ?
B1B B2B B6B B9B -100.2(5) . . . . ?
B1B B2B B6B B10B -139.7(5) . . . . ?
B1B B2B B10B B6B 37.7(4) . . . . ?
B1B B2B B10B B9B -1.1(6) . . . . ?
B1B B2B B10B B11B -102.6(5) . . . . ?
B1B B2B B10B B12B -63.2(6) . . . . ?
B1B B2B B11B B3B -37.4(4) . . . . ?
B1B B2B B11B B7B 0.2(6) . . . . ?
B1B B2B B11B B10B 103.4(5) . . . . ?
B1B B2B B11B B12B 63.4(6) . . . . ?
B1B B3B B4B B5B 36.1(5) . . . . ?
B1B B3B B4B B7B 136.5(5) . . . . ?
B1B B3B B4B B8B 99.2(5) . . . . ?
B1B B3B B7B B4B -38.6(4) . . . . ?
B1B B3B B7B B8B -1.7(6) . . . . ?
B1B B3B B7B B11B 98.7(5) . . . . ?
B1B B3B B7B B12B 61.1(6) . . . . ?
B1B B3B B11B B2B 35.0(4) . . . . ?
B1B B3B B11B B7B -101.7(5) . . . . ?
B1B B3B B11B B10B -0.8(6) . . . . ?
B1B B3B B11B B12B -64.7(6) . . . . ?
B1B B4B B5B B6B 37.1(5) . . . . ?
B1B B4B B5B B8B 135.7(6) . . . . ?
B1B B4B B5B B9B 99.3(6) . . . . ?
B1B B4B B7B B3B 38.3(4) . . . . ?
B1B B4B B7B B8B -99.7(5) . . . . ?
B1B B4B B7B B11B -0.6(6) . . . . ?
B1B B4B B7B B12B -64.3(6) . . . . ?
B1B B4B B8B B5B -38.7(5) . . . . ?
B1B B4B B8B B7B 99.4(5) . . . . ?
B1B B4B B8B B9B -1.1(7) . . . . ?
B1B B4B B8B B12B 63.2(6) . . . . ?
B1B B5B B6B B2B 35.7(5) . . . . ?
B1B B5B B6B B9B 135.9(6) . . . . ?
B1B B5B B6B B10B 98.5(5) . . . . ?
B1B B5B B8B B4B 38.3(5) . . . . ?
B1B B5B B8B B7B 0.2(7) . . . . ?
B1B B5B B8B B9B -100.6(6) . . . . ?
B1B B5B B8B B12B -64.0(7) . . . . ?
B1B B5B B9B B6B -39.2(5) . . . . ?
B1B B5B B9B B8B 97.9(6) . . . . ?
B1B B5B B9B B10B -1.9(8) . . . . ?
B1B B5B B9B B12B 61.8(7) . . . . ?
B1B B6B B9B B5B 38.8(5) . . . . ?
B1B B6B B9B B8B 1.0(6) . . . . ?
B1B B6B B9B B10B -99.9(5) . . . . ?
B1B B6B B9B B12B -61.8(6) . . . . ?
B1B B6B B10B B2B -34.9(4) . . . . ?
B1B B6B B10B B9B 100.4(5) . . . . ?
B1B B6B B10B B11B 0.0(6) . . . . ?
B1B B6B B10B B12B 62.9(6) . . . . ?
B2B O2B C1B O1B 2.0(11) . . . . ?
B2B O2B C1B C2B 173.2(8) . . . . ?
B2B B1B B3B B4B -137.8(5) . . . . ?
B2B B1B B3B B7B -98.4(5) . . . . ?
B2B B1B B3B B11B -35.2(4) . . . . ?
B2B B1B B4B B3B 38.1(4) . . . . ?
B2B B1B B4B B5B -101.4(6) . . . . ?
B2B B1B B4B B7B 0.7(6) . . . . ?
B2B B1B B4B B8B -62.4(6) . . . . ?
B2B B1B B5B B4B 101.6(5) . . . . ?
B2B B1B B5B B6B -37.3(5) . . . . ?
B2B B1B B5B B8B 63.4(6) . . . . ?
B2B B1B B5B B9B 1.2(7) . . . . ?
B2B B1B B6B B5B 138.5(6) . . . . ?
B2B B1B B6B B9B 98.9(5) . . . . ?
B2B B1B B6B B10B 35.7(4) . . . . ?
B2B B3B B4B B1B -36.5(4) . . . . ?
B2B B3B B4B B5B -0.4(6) . . . . ?
B2B B3B B4B B7B 100.1(4) . . . . ?
B2B B3B B4B B8B 62.7(6) . . . . ?
B2B B3B B7B B4B -99.7(4) . . . . ?
B2B B3B B7B B8B -62.9(5) . . . . ?
B2B B3B B7B B11B 37.5(4) . . . . ?
B2B B3B B7B B12B 0.0(6) . . . . ?
B2B B3B B11B B7B -136.8(5) . . . . ?
B2B B3B B11B B10B -35.8(4) . . . . ?
B2B B3B B11B B12B -99.7(5) . . . . ?
B2B B6B B9B B5B 99.5(6) . . . . ?
B2B B6B B9B B8B 61.7(6) . . . . ?
B2B B6B B9B B10B -39.2(4) . . . . ?
B2B B6B B9B B12B -1.1(7) . . . . ?
B2B B6B B10B B9B 135.3(5) . . . . ?
B2B B6B B10B B11B 34.9(4) . . . . ?
B2B B6B B10B B12B 97.8(5) . . . . ?
B2B B10B B11B B3B 35.7(4) . . . . ?
B2B B10B B11B B7B 98.3(5) . . . . ?
B2B B10B B11B B12B 134.8(5) . . . . ?
B2B B10B B12B B7B -2.8(7) . . . . ?
B2B B10B B12B B8B 61.3(6) . . . . ?
B2B B10B B12B B9B 99.3(5) . . . . ?
B2B B10B B12B B11B -38.8(4) . . . . ?
B2B B11B B12B B7B -99.6(5) . . . . ?
B2B B11B B12B B8B -61.2(6) . . . . ?
B2B B11B B12B B9B 2.5(7) . . . . ?
B2B B11B B12B B10B 40.1(5) . . . . ?
B3B B1B B2B O2B -108.0(5) . . . . ?
B3B B1B B2B B6B 140.5(5) . . . . ?
B3B B1B B2B B10B 103.2(5) . . . . ?
B3B B1B B2B B11B 37.4(4) . . . . ?
B3B B1B B4B B5B -139.5(5) . . . . ?
B3B B1B B4B B7B -37.5(4) . . . . ?
B3B B1B B4B B8B -100.6(5) . . . . ?
B3B B1B B5B B4B 36.9(5) . . . . ?
B3B B1B B5B B6B -101.9(5) . . . . ?
B3B B1B B5B B8B -1.3(7) . . . . ?
B3B B1B B5B B9B -63.4(7) . . . . ?
B3B B1B B6B B2B -36.1(4) . . . . ?
B3B B1B B6B B5B 102.4(6) . . . . ?
B3B B1B B6B B9B 62.8(6) . . . . ?
B3B B1B B6B B10B -0.5(6) . . . . ?
B3B B2B B6B B1B 36.8(4) . . . . ?
B3B B2B B6B B5B 0.4(7) . . . . ?
B3B B2B B6B B9B -63.4(6) . . . . ?
B3B B2B B6B B10B -102.9(5) . . . . ?
B3B B2B B10B B6B 103.7(5) . . . . ?
B3B B2B B10B B9B 64.9(6) . . . . ?
B3B B2B B10B B11B -36.5(4) . . . . ?
B3B B2B B10B B12B 2.9(6) . . . . ?
B3B B2B B11B B7B 37.5(4) . . . . ?
B3B B2B B11B B10B 140.7(4) . . . . ?
B3B B2B B11B B12B 100.7(5) . . . . ?
B3B B4B B5B B1B -36.4(5) . . . . ?
B3B B4B B5B B6B 0.7(7) . . . . ?
B3B B4B B5B B8B 99.3(5) . . . . ?
B3B B4B B5B B9B 62.9(7) . . . . ?
B3B B4B B7B B8B -138.1(5) . . . . ?
B3B B4B B7B B11B -38.9(4) . . . . ?
B3B B4B B7B B12B -102.7(5) . . . . ?
B3B B4B B8B B5B -101.7(6) . . . . ?
B3B B4B B8B B7B 36.4(4) . . . . ?
B3B B4B B8B B9B -64.1(6) . . . . ?
B3B B4B B8B B12B 0.2(7) . . . . ?
B3B B7B B8B B4B -37.5(4) . . . . ?
B3B B7B B8B B5B 0.9(7) . . . . ?
B3B B7B B8B B9B 65.7(6) . . . . ?
B3B B7B B8B B12B 102.5(5) . . . . ?
B3B B7B B11B B2B -38.3(4) . . . . ?
B3B B7B B11B B10B -102.0(5) . . . . ?
B3B B7B B11B B12B -138.5(5) . . . . ?
B3B B7B B12B B8B -99.2(5) . . . . ?
B3B B7B B12B B9B -62.1(7) . . . . ?
B3B B7B B12B B10B 1.8(7) . . . . ?
B3B B7B B12B B11B 38.0(5) . . . . ?
B3B B11B B12B B7B -36.3(4) . . . . ?
B3B B11B B12B B8B 2.0(7) . . . . ?
B3B B11B B12B B9B 65.8(6) . . . . ?
B3B B11B B12B B10B 103.3(5) . . . . ?
B4B B1B B2B O2B -146.0(5) . . . . ?
B4B B1B B2B B3B -38.0(4) . . . . ?
B4B B1B B2B B6B 102.6(5) . . . . ?
B4B B1B B2B B10B 65.3(6) . . . . ?
B4B B1B B2B B11B -0.6(6) . . . . ?
B4B B1B B3B B2B 137.8(5) . . . . ?
B4B B1B B3B B7B 39.4(4) . . . . ?
B4B B1B B3B B11B 102.6(5) . . . . ?
B4B B1B B5B B6B -138.9(5) . . . . ?
B4B B1B B5B B8B -38.2(5) . . . . ?
B4B B1B B5B B9B -100.3(6) . . . . ?
B4B B1B B6B B2B -100.6(5) . . . . ?
B4B B1B B6B B5B 37.9(5) . . . . ?
B4B B1B B6B B9B -1.7(6) . . . . ?
B4B B1B B6B B10B -64.9(6) . . . . ?
B4B B3B B7B B8B 36.9(5) . . . . ?
B4B B3B B7B B11B 137.2(5) . . . . ?
B4B B3B B7B B12B 99.7(5) . . . . ?
B4B B3B B11B B2B 97.8(5) . . . . ?
B4B B3B B11B B7B -39.0(4) . . . . ?
B4B B3B B11B B10B 61.9(6) . . . . ?
B4B B3B B11B B12B -1.9(6) . . . . ?
B4B B5B B6B B1B -36.4(5) . . . . ?
B4B B5B B6B B2B -0.7(7) . . . . ?
B4B B5B B6B B9B 99.5(7) . . . . ?
B4B B5B B6B B10B 62.2(7) . . . . ?
B4B B5B B8B B7B -38.1(5) . . . . ?
B4B B5B B8B B9B -138.9(6) . . . . ?
B4B B5B B8B B12B -102.3(6) . . . . ?
B4B B5B B9B B6B -101.1(6) . . . . ?
B4B B5B B9B B8B 36.0(5) . . . . ?
B4B B5B B9B B10B -63.8(7) . . . . ?
B4B B5B B9B B12B -0.1(8) . . . . ?
B4B B7B B8B B5B 38.4(5) . . . . ?
B4B B7B B8B B9B 103.1(6) . . . . ?
B4B B7B B8B B12B 140.0(5) . . . . ?
B4B B7B B11B B2B 0.3(6) . . . . ?
B4B B7B B11B B3B 38.5(4) . . . . ?
B4B B7B B11B B10B -63.4(5) . . . . ?
B4B B7B B11B B12B -100.0(5) . . . . ?
B4B B7B B12B B8B -35.3(5) . . . . ?
B4B B7B B12B B9B 1.9(7) . . . . ?
B4B B7B B12B B10B 65.8(6) . . . . ?
B4B B7B B12B B11B 101.9(5) . . . . ?
B4B B8B B9B B5B -37.9(5) . . . . ?
B4B B8B B9B B6B 0.1(7) . . . . ?
B4B B8B B9B B10B 63.8(7) . . . . ?
B4B B8B B9B B12B 101.5(6) . . . . ?
B4B B8B B12B B7B 36.4(5) . . . . ?
B4B B8B B12B B9B -102.5(6) . . . . ?
B4B B8B B12B B10B -64.7(7) . . . . ?
B4B B8B B12B B11B -1.4(7) . . . . ?
B5B B1B B2B O2B 148.7(5) . . . . ?
B5B B1B B2B B3B -103.3(5) . . . . ?
B5B B1B B2B B6B 37.2(5) . . . . ?
B5B B1B B2B B10B -0.1(7) . . . . ?
B5B B1B B2B B11B -65.9(6) . . . . ?
B5B B1B B3B B2B 100.3(6) . . . . ?
B5B B1B B3B B4B -37.5(5) . . . . ?
B5B B1B B3B B7B 1.9(6) . . . . ?
B5B B1B B3B B11B 65.1(6) . . . . ?
B5B B1B B4B B3B 139.5(5) . . . . ?
B5B B1B B4B B7B 102.0(6) . . . . ?
B5B B1B B4B B8B 38.9(5) . . . . ?
B5B B1B B6B B2B -138.5(6) . . . . ?
B5B B1B B6B B9B -39.6(5) . . . . ?
B5B B1B B6B B10B -102.9(6) . . . . ?
B5B B4B B7B B3B 100.7(5) . . . . ?
B5B B4B B7B B8B -37.4(5) . . . . ?
B5B B4B B7B B11B 61.8(6) . . . . ?
B5B B4B B7B B12B -1.9(6) . . . . ?
B5B B4B B8B B7B 138.2(6) . . . . ?
B5B B4B B8B B9B 37.6(5) . . . . ?
B5B B4B B8B B12B 101.9(7) . . . . ?
B5B B6B B9B B8B -37.9(5) . . . . ?
B5B B6B B9B B10B -138.8(6) . . . . ?
B5B B6B B9B B12B -100.6(6) . . . . ?
B5B B6B B10B B2B -97.6(5) . . . . ?
B5B B6B B10B B9B 37.7(5) . . . . ?
B5B B6B B10B B11B -62.7(6) . . . . ?
B5B B6B B10B B12B 0.2(7) . . . . ?
B5B B8B B9B B6B 38.0(5) . . . . ?
B5B B8B B9B B10B 101.7(6) . . . . ?
B5B B8B B9B B12B 139.5(6) . . . . ?
B5B B8B B12B B7B 102.0(5) . . . . ?
B5B B8B B12B B9B -37.0(5) . . . . ?
B5B B8B B12B B10B 0.9(7) . . . . ?
B5B B8B B12B B11B 64.2(7) . . . . ?
B5B B9B B10B B2B 1.9(7) . . . . ?
B5B B9B B10B B6B -37.0(5) . . . . ?
B5B B9B B10B B11B 63.2(7) . . . . ?
B5B B9B B10B B12B 100.4(7) . . . . ?
B5B B9B B12B B7B -1.1(8) . . . . ?
B5B B9B B12B B8B 36.1(5) . . . . ?
B5B B9B B12B B10B -101.6(6) . . . . ?
B5B B9B B12B B11B -64.2(7) . . . . ?
B6B B1B B2B O2B 111.5(5) . . . . ?
B6B B1B B2B B3B -140.5(5) . . . . ?
B6B B1B B2B B10B -37.3(4) . . . . ?
B6B B1B B2B B11B -103.1(5) . . . . ?
B6B B1B B3B B2B 35.9(4) . . . . ?
B6B B1B B3B B4B -101.9(5) . . . . ?
B6B B1B B3B B7B -62.5(6) . . . . ?
B6B B1B B3B B11B 0.8(6) . . . . ?
B6B B1B B4B B3B 102.2(5) . . . . ?
B6B B1B B4B B5B -37.3(5) . . . . ?
B6B B1B B4B B7B 64.8(5) . . . . ?
B6B B1B B4B B8B 1.7(6) . . . . ?
B6B B1B B5B B4B 138.9(5) . . . . ?
B6B B1B B5B B8B 100.7(6) . . . . ?
B6B B1B B5B B9B 38.5(5) . . . . ?
B6B B2B B3B B1B -37.1(4) . . . . ?
B6B B2B B3B B4B 0.0(6) . . . . ?
B6B B2B B3B B7B 64.2(6) . . . . ?
B6B B2B B3B B11B 102.5(5) . . . . ?
B6B B2B B10B B9B -38.8(5) . . . . ?
B6B B2B B10B B11B -140.2(5) . . . . ?
B6B B2B B10B B12B -100.8(5) . . . . ?
B6B B2B B11B B3B -104.0(5) . . . . ?
B6B B2B B11B B7B -66.5(6) . . . . ?
B6B B2B B11B B10B 36.7(4) . . . . ?
B6B B2B B11B B12B -3.3(6) . . . . ?
B6B B5B B8B B4B 101.5(6) . . . . ?
B6B B5B B8B B7B 63.4(7) . . . . ?
B6B B5B B8B B9B -37.5(5) . . . . ?
B6B B5B B8B B12B -0.8(7) . . . . ?
B6B B5B B9B B8B 137.1(6) . . . . ?
B6B B5B B9B B10B 37.3(5) . . . . ?
B6B B5B B9B B12B 101.1(6) . . . . ?
B6B B9B B10B B2B 38.9(4) . . . . ?
B6B B9B B10B B11B 100.2(5) . . . . ?
B6B B9B B10B B12B 137.5(6) . . . . ?
B6B B9B B12B B7B 62.2(6) . . . . ?
B6B B9B B12B B8B 99.5(6) . . . . ?
B6B B9B B12B B10B -38.3(5) . . . . ?
B6B B9B B12B B11B -0.9(7) . . . . ?
B6B B10B B11B B2B -35.2(4) . . . . ?
B6B B10B B11B B3B 0.5(6) . . . . ?
B6B B10B B11B B7B 63.0(5) . . . . ?
B6B B10B B11B B12B 99.6(5) . . . . ?
B6B B10B B12B B7B -64.8(6) . . . . ?
B6B B10B B12B B8B -0.6(7) . . . . ?
B6B B10B B12B B9B 37.3(5) . . . . ?
B6B B10B B12B B11B -100.7(5) . . . . ?
B7B B3B B4B B1B -136.5(5) . . . . ?
B7B B3B B4B B5B -100.5(5) . . . . ?
B7B B3B B4B B8B -37.4(5) . . . . ?
B7B B3B B11B B2B 136.8(5) . . . . ?
B7B B3B B11B B10B 101.0(5) . . . . ?
B7B B3B B11B B12B 37.1(4) . . . . ?
B7B B4B B5B B1B -98.1(5) . . . . ?
B7B B4B B5B B6B -61.0(7) . . . . ?
B7B B4B B5B B8B 37.6(5) . . . . ?
B7B B4B B5B B9B 1.2(7) . . . . ?
B7B B4B B8B B5B -138.2(6) . . . . ?
B7B B4B B8B B9B -100.5(6) . . . . ?
B7B B4B B8B B12B -36.2(5) . . . . ?
B7B B8B B9B B5B -102.6(6) . . . . ?
B7B B8B B9B B6B -64.6(6) . . . . ?
B7B B8B B9B B10B -0.8(7) . . . . ?
B7B B8B B9B B12B 36.9(5) . . . . ?
B7B B8B B12B B9B -139.0(6) . . . . ?
B7B B8B B12B B10B -101.1(6) . . . . ?
B7B B8B B12B B11B -37.8(5) . . . . ?
B7B B11B B12B B8B 38.3(5) . . . . ?
B7B B11B B12B B9B 102.1(6) . . . . ?
B7B B11B B12B B10B 139.6(5) . . . . ?
B8B B4B B5B B1B -135.7(6) . . . . ?
B8B B4B B5B B6B -98.6(6) . . . . ?
B8B B4B B5B B9B -36.4(5) . . . . ?
B8B B4B B7B B3B 138.1(5) . . . . ?
B8B B4B B7B B11B 99.2(5) . . . . ?
B8B B4B B7B B12B 35.4(5) . . . . ?
B8B B5B B6B B1B -98.2(6) . . . . ?
B8B B5B B6B B2B -62.4(6) . . . . ?
B8B B5B B6B B9B 37.7(5) . . . . ?
B8B B5B B6B B10B 0.4(7) . . . . ?
B8B B5B B9B B6B -137.1(6) . . . . ?
B8B B5B B9B B10B -99.8(6) . . . . ?
B8B B5B B9B B12B -36.1(5) . . . . ?
B8B B7B B11B B2B 62.5(6) . . . . ?
B8B B7B B11B B3B 100.8(5) . . . . ?
B8B B7B B11B B10B -1.1(6) . . . . ?
B8B B7B B11B B12B -37.7(5) . . . . ?
B8B B7B B12B B9B 37.2(5) . . . . ?
B8B B7B B12B B10B 101.1(6) . . . . ?
B8B B7B B12B B11B 137.2(5) . . . . ?
B8B B9B B10B B2B -61.2(6) . . . . ?
B8B B9B B10B B6B -100.0(6) . . . . ?
B8B B9B B10B B11B 0.1(7) . . . . ?
B8B B9B B10B B12B 37.4(5) . . . . ?
B8B B9B B12B B7B -37.3(5) . . . . ?
B8B B9B B12B B10B -137.8(6) . . . . ?
B8B B9B B12B B11B -100.3(6) . . . . ?
B9B B5B B6B B1B -135.9(6) . . . . ?
B9B B5B B6B B2B -100.2(5) . . . . ?
B9B B5B B6B B10B -37.3(5) . . . . ?
B9B B5B B8B B4B 138.9(6) . . . . ?
B9B B5B B8B B7B 100.8(6) . . . . ?
B9B B5B B8B B12B 36.7(5) . . . . ?
B9B B6B B10B B2B -135.3(5) . . . . ?
B9B B6B B10B B11B -100.4(5) . . . . ?
B9B B6B B10B B12B -37.5(5) . . . . ?
B9B B8B B12B B7B 139.0(6) . . . . ?
B9B B8B B12B B10B 37.9(5) . . . . ?
B9B B8B B12B B11B 101.1(6) . . . . ?
B9B B10B B11B B2B -97.6(5) . . . . ?
B9B B10B B11B B3B -61.9(6) . . . . ?
B9B B10B B11B B7B 0.6(6) . . . . ?
B9B B10B B11B B12B 37.2(5) . . . . ?
B9B B10B B12B B7B -102.1(6) . . . . ?
B9B B10B B12B B8B -38.0(5) . . . . ?
B9B B10B B12B B11B -138.1(6) . . . . ?
B10B B2B B3B B1B -103.1(5) . . . . ?
B10B B2B B3B B4B -66.0(5) . . . . ?
B10B B2B B3B B7B -1.8(6) . . . . ?
B10B B2B B3B B11B 36.4(4) . . . . ?
B10B B2B B6B B1B 139.7(5) . . . . ?
B10B B2B B6B B5B 103.4(5) . . . . ?
B10B B2B B6B B9B 39.5(4) . . . . ?
B10B B2B B11B B3B -140.7(4) . . . . ?
B10B B2B B11B B7B -103.2(5) . . . . ?
B10B B2B B11B B12B -40.0(4) . . . . ?
B10B B6B B9B B5B 138.8(6) . . . . ?
B10B B6B B9B B8B 100.9(5) . . . . ?
B10B B6B B9B B12B 38.2(5) . . . . ?
B10B B9B B12B B7B 100.5(6) . . . . ?
B10B B9B B12B B8B 137.8(6) . . . . ?
B10B B9B B12B B11B 37.4(5) . . . . ?
B10B B11B B12B B7B -139.6(5) . . . . ?
B10B B11B B12B B8B -101.3(6) . . . . ?
B10B B11B B12B B9B -37.5(5) . . . . ?
B11B B2B B3B B1B -139.6(5) . . . . ?
B11B B2B B3B B4B -102.5(4) . . . . ?
B11B B2B B3B B7B -38.3(4) . . . . ?
B11B B2B B6B B1B 103.0(5) . . . . ?
B11B B2B B6B B5B 66.6(6) . . . . ?
B11B B2B B6B B9B 2.8(6) . . . . ?
B11B B2B B6B B10B -36.7(4) . . . . ?
B11B B2B B10B B6B 140.2(5) . . . . ?
B11B B2B B10B B9B 101.4(5) . . . . ?
B11B B2B B10B B12B 39.4(5) . . . . ?
B11B B3B B4B B1B -98.1(5) . . . . ?
B11B B3B B4B B5B -62.0(6) . . . . ?
B11B B3B B4B B7B 38.5(4) . . . . ?
B11B B3B B4B B8B 1.1(6) . . . . ?
B11B B3B B7B B4B -137.2(5) . . . . ?
B11B B3B B7B B8B -100.4(5) . . . . ?
B11B B3B B7B B12B -37.5(5) . . . . ?
B11B B7B B8B B4B -101.9(5) . . . . ?
B11B B7B B8B B5B -63.5(6) . . . . ?
B11B B7B B8B B9B 1.2(6) . . . . ?
B11B B7B B8B B12B 38.1(5) . . . . ?
B11B B7B B12B B8B -137.2(5) . . . . ?
B11B B7B B12B B9B -100.0(5) . . . . ?
B11B B7B B12B B10B -36.2(5) . . . . ?
B11B B10B B12B B7B 36.0(5) . . . . ?
B11B B10B B12B B8B 100.1(6) . . . . ?
B11B B10B B12B B9B 138.1(6) . . . . ?
B12B B7B B8B B4B -140.0(5) . . . . ?
B12B B7B B8B B5B -101.6(6) . . . . ?
B12B B7B B8B B9B -36.9(5) . . . . ?
B12B B7B B11B B2B 100.2(5) . . . . ?
B12B B7B B11B B3B 138.5(5) . . . . ?
B12B B7B B11B B10B 36.5(5) . . . . ?
B12B B8B B9B B5B -139.5(6) . . . . ?
B12B B8B B9B B6B -101.5(5) . . . . ?
B12B B8B B9B B10B -37.7(5) . . . . ?
B12B B9B B10B B2B -98.6(5) . . . . ?
B12B B9B B10B B6B -137.5(6) . . . . ?
B12B B9B B10B B11B -37.3(5) . . . . ?
B12B B10B B11B B2B -134.8(5) . . . . ?
B12B B10B B11B B3B -99.1(5) . . . . ?
B12B B10B B11B B7B -36.6(5) . . . . ?
O1A C1A C2A C3A 150.6(12) . . . . ?
O1A B1A B2A O2A -0.3(9) . . . . ?
O1A B1A B2A B7A 143.5(7) . . . . ?
O1A B1A B2A B11A -152.0(8) . . . . ?
O1A B1A B2A B3A 105.8(7) . . . . ?
O1A B1A B2A B6A -114.8(8) . . . . ?
O1A B1A B3A B7A -129.1(7) . . . . ?
O1A B1A B3A B2A -91.3(7) . . . . ?
O1A B1A B3A B8A 166.5(7) . . . . ?
O1A B1A B3A B4A 128.2(8) . . . . ?
O1A B1A B4A B9A 169.4(10) . . . . ?
O1A B1A B4A B8A -127.6(10) . . . . ?
O1A B1A B4A B3A -89.2(11) . . . . ?
O1A B1A B4A B5A 130.7(12) . . . . ?
O1A B1A B5A B9A -160.6(11) . . . . ?
O1A B1A B5A B10A 136.9(11) . . . . ?
O1A B1A B5A B4A -122.2(12) . . . . ?
O1A B1A B5A B6A 97.1(12) . . . . ?
O1A B1A B6A B11A 123.8(9) . . . . ?
O1A B1A B6A B2A 87.7(8) . . . . ?
O1A B1A B6A B10A -172.5(8) . . . . ?
O1A B1A B6A B5A -132.2(9) . . . . ?
O2A C1A C2A C3A -25.6(19) . . . . ?
O2A B2A B3A B1A 93.5(8) . . . . ?
O2A B2A B3A B7A -128.9(9) . . . . ?
O2A B2A B3A B8A -169.2(7) . . . . ?
O2A B2A B3A B4A 127.4(8) . . . . ?
O2A B2A B6A B1A -88.9(8) . . . . ?
O2A B2A B6A B11A 132.8(10) . . . . ?
O2A B2A B6A B10A 172.4(8) . . . . ?
O2A B2A B6A B5A -124.0(8) . . . . ?
O1C C1C C2C C3C 110(3) . . . . ?
O1C B1C B2C O2C 1(2) . . . . ?
O1C B1C B2C B3C 122(2) . . . . ?
O1C B1C B2C B7C 159.9(19) . . . . ?
O1C B1C B2C B11C -136.4(19) . . . . ?
O1C B1C B2C B6C -97.8(19) . . . . ?
O1C B1C B3C B2C -88(2) . . . . ?
O1C B1C B3C B7C -126(2) . . . . ?
O1C B1C B3C B8C 170.1(19) . . . . ?
O1C B1C B3C B4C 133(2) . . . . ?
O1C B1C B4C B3C -110(3) . . . . ?
O1C B1C B4C B8C -148(3) . . . . ?
O1C B1C B4C B9C 147(3) . . . . ?
O1C B1C B4C B5C 109(3) . . . . ?
O1C B1C B5C B4C -133(2) . . . . ?
O1C B1C B5C B9C -170.2(19) . . . . ?
O1C B1C B5C B10C 127(2) . . . . ?
O1C B1C B5C B6C 87(2) . . . . ?
O1C B1C B6C B2C 99.4(18) . . . . ?
O1C B1C B6C B10C -160.7(17) . . . . ?
O1C B1C B6C B5C -121.1(19) . . . . ?
O1C B1C B6C B11C 136.8(18) . . . . ?
O2C C1C C2C C3C -98(5) . . . . ?
O2C B2C B3C B1C 77(2) . . . . ?
O2C B2C B3C B7C -146(2) . . . . ?
O2C B2C B3C B8C 175.5(19) . . . . ?
O2C B2C B3C B4C 112(2) . . . . ?
O2C B2C B7C B3C 94(4) . . . . ?
O2C B2C B7C B8C 132(4) . . . . ?
O2C B2C B7C B11C -127(4) . . . . ?
O2C B2C B7C B12C -166(4) . . . . ?
O2C B2C B11C B7C 146(2) . . . . ?
O2C B2C B11C B10C -112(2) . . . . ?
O2C B2C B11C B6C -73(2) . . . . ?
O2C B2C B11C B12C -175(2) . . . . ?
O2C B2C B6C B1C -87.9(16) . . . . ?
O2C B2C B6C B10C 173.9(16) . . . . ?
O2C B2C B6C B5C -123.5(17) . . . . ?
O2C B2C B6C B11C 135.6(18) . . . . ?
C4C C3C C2C C1C 63(3) . . . . ?
C1A O1A B1A B2A 2.2(10) . . . . ?
C1A O1A B1A B3A 65.0(10) . . . . ?
C1A O1A B1A B4A 131.9(10) . . . . ?
C1A O1A B1A B5A -135.7(12) . . . . ?
C1A O1A B1A B6A -62.3(11) . . . . ?
C1A O2A B2A B1A -1.7(10) . . . . ?
C1A O2A B2A B7A -131.9(10) . . . . ?
C1A O2A B2A B11A 135.2(12) . . . . ?
C1A O2A B2A B3A -65.8(10) . . . . ?
C1A O2A B2A B6A 61.2(10) . . . . ?
C1A C2A C3A C4A -77(2) . . . . ?
C1C O1C B1C B2C 0(3) . . . . ?
C1C O1C B1C B3C 64(3) . . . . ?
C1C O1C B1C B4C 148(3) . . . . ?
C1C O1C B1C B5C -128(3) . . . . ?
C1C O1C B1C B6C -64(3) . . . . ?
C1C O2C B2C B1C -3(3) . . . . ?
C1C O2C B2C B3C -62(3) . . . . ?
C1C O2C B2C B7C -139(4) . . . . ?
C1C O2C B2C B11C 115(3) . . . . ?
C1C O2C B2C B6C 58(3) . . . . ?
C17A N1 C5 C6 39.3(6) . . . . ?
C17A N1 C9 C10 -167.2(5) . . . . ?
C17A N1 C13 C14A 62.0(5) . . . . ?
C17A C18A C19A C20A 178.4(9) . . . . ?
C19A C18A C17A N1 -180.0(7) . . . . ?
B1A O1A C1A O2A -4.0(14) . . . . ?
B1A O1A C1A C2A 179.8(11) . . . . ?
B1A B2A B3A B7A 137.6(7) . . . . ?
B1A B2A B3A B8A 97.3(7) . . . . ?
B1A B2A B3A B4A 33.9(6) . . . . ?
B1A B2A B6A B11A -138.3(8) . . . . ?
B1A B2A B6A B10A -98.7(8) . . . . ?
B1A B2A B6A B5A -35.1(7) . . . . ?
B1A B3A B4A B9A 100.0(9) . . . . ?
B1A B3A B4A B8A 136.8(7) . . . . ?
B1A B3A B4A B5A 36.1(7) . . . . ?
B1A B4A B5A B9A 136.3(9) . . . . ?
B1A B4A B5A B10A 98.7(8) . . . . ?
B1A B4A B5A B6A 35.6(7) . . . . ?
B1A B5A B6A B11A 95.9(8) . . . . ?
B1A B5A B6A B2A 33.8(6) . . . . ?
B1A B5A B6A B10A 134.6(8) . . . . ?
B9A B8A B3A B1A -0.1(10) . . . . ?
B9A B8A B3A B7A -100.0(9) . . . . ?
B9A B8A B3A B2A -60.0(9) . . . . ?
B9A B8A B3A B4A 37.0(7) . . . . ?
B9A B8A B12A B7A 138.0(9) . . . . ?
B9A B8A B12A B11A 99.5(10) . . . . ?
B9A B8A B12A B10A 36.2(8) . . . . ?
B9A B8A B4A B1A -99.6(9) . . . . ?
B9A B8A B4A B3A -138.7(9) . . . . ?
B9A B8A B4A B5A -36.2(8) . . . . ?
B9A B10A B12A B7A -100.7(9) . . . . ?
B9A B10A B12A B11A -137.9(10) . . . . ?
B9A B10A B12A B8A -36.3(8) . . . . ?
B9A B10A B5A B1A 99.2(9) . . . . ?
B9A B10A B5A B4A 37.7(8) . . . . ?
B9A B10A B5A B6A 139.4(9) . . . . ?
B9A B10A B6A B1A 3.1(11) . . . . ?
B9A B10A B6A B11A 101.0(11) . . . . ?
B9A B10A B6A B2A 62.3(11) . . . . ?
B9A B10A B6A B5A -36.7(8) . . . . ?
B9A B4A B5A B1A -136.3(9) . . . . ?
B9A B4A B5A B10A -37.6(8) . . . . ?
B9A B4A B5A B6A -100.7(9) . . . . ?
B9A B5A B6A B1A -98.3(8) . . . . ?
B9A B5A B6A B11A -2.4(10) . . . . ?
B9A B5A B6A B2A -64.5(9) . . . . ?
B9A B5A B6A B10A 36.3(8) . . . . ?
B7A B11A B2A O2A 123.1(14) . . . . ?
B7A B11A B2A B1A -101.6(7) . . . . ?
B7A B11A B2A B3A -35.9(7) . . . . ?
B7A B11A B2A B6A -139.2(8) . . . . ?
B7A B11A B10A B9A 1.6(12) . . . . ?
B7A B11A B10A B12A -36.3(8) . . . . ?
B7A B11A B10A B5A 65.5(10) . . . . ?
B7A B11A B10A B6A 103.1(9) . . . . ?
B7A B11A B12A B9A 101.6(8) . . . . ?
B7A B11A B12A B8A 38.8(7) . . . . ?
B7A B11A B12A B10A 138.8(9) . . . . ?
B7A B11A B6A B1A 2.2(11) . . . . ?
B7A B11A B6A B2A 37.2(7) . . . . ?
B7A B11A B6A B10A -98.6(10) . . . . ?
B7A B11A B6A B5A -60.2(10) . . . . ?
B7A B2A B3A B1A -137.6(7) . . . . ?
B7A B2A B3A B8A -40.2(7) . . . . ?
B7A B2A B3A B4A -103.7(7) . . . . ?
B7A B2A B6A B1A 101.2(7) . . . . ?
B7A B2A B6A B11A -37.1(7) . . . . ?
B7A B2A B6A B10A 2.5(10) . . . . ?
B7A B2A B6A B5A 66.1(8) . . . . ?
B7A B8A B3A B1A 99.9(7) . . . . ?
B7A B8A B3A B2A 40.0(7) . . . . ?
B7A B8A B3A B4A 137.1(7) . . . . ?
B7A B8A B12A B9A -138.0(9) . . . . ?
B7A B8A B12A B11A -38.5(7) . . . . ?
B7A B8A B12A B10A -101.9(8) . . . . ?
B7A B8A B4A B1A 1.5(9) . . . . ?
B7A B8A B4A B9A 101.0(9) . . . . ?
B7A B8A B4A B3A -37.6(6) . . . . ?
B7A B8A B4A B5A 64.8(8) . . . . ?
B7A B3A B4A B1A -97.5(7) . . . . ?
B7A B3A B4A B9A 2.5(10) . . . . ?
B7A B3A B4A B8A 39.3(7) . . . . ?
B7A B3A B4A B5A -61.4(9) . . . . ?
B1C O1C C1C O2C -2(4) . . . . ?
B1C O1C C1C C2C 160(2) . . . . ?
B1C B2C B3C B7C 137.3(10) . . . . ?
B1C B2C B3C B8C 98.4(10) . . . . ?
B1C B2C B3C B4C 35.3(9) . . . . ?
B1C B2C B7C B3C -39.1(10) . . . . ?
B1C B2C B7C B8C -1.5(14) . . . . ?
B1C B2C B7C B11C 99.9(11) . . . . ?
B1C B2C B7C B12C 60.9(14) . . . . ?
B1C B2C B11C B7C -102.0(11) . . . . ?
B1C B2C B11C B10C 0.2(12) . . . . ?
B1C B2C B11C B6C 38.9(9) . . . . ?
B1C B2C B11C B12C -62.9(11) . . . . ?
B1C B2C B6C B10C -98.2(10) . . . . ?
B1C B2C B6C B5C -35.6(10) . . . . ?
B1C B2C B6C B11C -136.6(10) . . . . ?
B1C B3C B7C B2C 36.6(10) . . . . ?
B1C B3C B7C B8C -100.6(11) . . . . ?
B1C B3C B7C B11C 0.5(14) . . . . ?
B1C B3C B7C B12C -62.8(13) . . . . ?
B1C B3C B8C B7C 99.7(11) . . . . ?
B1C B3C B8C B4C -37.3(9) . . . . ?
B1C B3C B8C B9C -0.7(13) . . . . ?
B1C B3C B8C B12C 61.7(12) . . . . ?
B1C B3C B4C B8C 137.6(10) . . . . ?
B1C B3C B4C B9C 99.3(12) . . . . ?
B1C B3C B4C B5C 35.2(10) . . . . ?
B1C B4C B9C B8C 100.8(12) . . . . ?
B1C B4C B9C B10C 0.7(15) . . . . ?
B1C B4C B9C B5C -37.7(11) . . . . ?
B1C B4C B9C B12C 63.2(14) . . . . ?
B1C B4C B5C B9C 137.4(11) . . . . ?
B1C B4C B5C B10C 98.7(11) . . . . ?
B1C B4C B5C B6C 35.6(10) . . . . ?
B1C B5C B6C B2C 34.5(10) . . . . ?
B1C B5C B6C B10C 134.8(10) . . . . ?
B1C B5C B6C B11C 96.2(11) . . . . ?
B11A B7A B2A O2A -131.1(11) . . . . ?
B11A B7A B2A B1A 100.9(8) . . . . ?
B11A B7A B2A B3A 139.8(8) . . . . ?
B11A B7A B2A B6A 36.7(7) . . . . ?
B11A B7A B8A B9A 0.8(9) . . . . ?
B11A B7A B8A B3A -100.3(7) . . . . ?
B11A B7A B8A B12A 38.4(7) . . . . ?
B11A B7A B8A B4A -62.3(8) . . . . ?
B11A B7A B3A B1A 0.6(9) . . . . ?
B11A B7A B3A B2A -35.4(7) . . . . ?
B11A B7A B3A B8A 100.5(8) . . . . ?
B11A B7A B3A B4A 61.7(9) . . . . ?
B11A B7A B12A B9A -99.8(10) . . . . ?
B11A B7A B12A B8A -137.2(8) . . . . ?
B11A B7A B12A B10A -37.0(8) . . . . ?
B11A B2A B3A B1A -101.0(8) . . . . ?
B11A B2A B3A B7A 36.6(7) . . . . ?
B11A B2A B3A B8A -3.7(9) . . . . ?
B11A B2A B3A B4A -67.1(9) . . . . ?
B11A B2A B6A B1A 138.3(8) . . . . ?
B11A B2A B6A B10A 39.6(8) . . . . ?
B11A B2A B6A B5A 103.2(9) . . . . ?
B11A B10A B12A B9A 137.9(10) . . . . ?
B11A B10A B12A B7A 37.2(8) . . . . ?
B11A B10A B12A B8A 101.6(9) . . . . ?
B11A B10A B5A B1A -2.4(11) . . . . ?
B11A B10A B5A B9A -101.6(11) . . . . ?
B11A B10A B5A B4A -63.9(10) . . . . ?
B11A B10A B5A B6A 37.8(7) . . . . ?
B11A B10A B6A B1A -97.9(8) . . . . ?
B11A B10A B6A B2A -38.6(8) . . . . ?
B11A B10A B6A B5A -137.7(9) . . . . ?
B2A O2A C1A O1A 3.8(14) . . . . ?
B2A O2A C1A C2A 179.9(11) . . . . ?
B2A B1A B3A B7A -37.9(6) . . . . ?
B2A B1A B3A B8A -102.2(7) . . . . ?
B2A B1A B3A B4A -140.5(7) . . . . ?
B2A B1A B4A B9A -64.8(10) . . . . ?
B2A B1A B4A B8A -1.8(10) . . . . ?
B2A B1A B4A B3A 36.6(7) . . . . ?
B2A B1A B4A B5A -103.6(8) . . . . ?
B2A B1A B5A B9A 64.5(10) . . . . ?
B2A B1A B5A B10A 2.0(10) . . . . ?
B2A B1A B5A B4A 102.9(8) . . . . ?
B2A B1A B5A B6A -37.8(7) . . . . ?
B2A B1A B6A B11A 36.1(7) . . . . ?
B2A B1A B6A B10A 99.8(8) . . . . ?
B2A B1A B6A B5A 140.1(7) . . . . ?
B2A B7A B11A B10A -99.7(9) . . . . ?
B2A B7A B11A B12A -136.3(8) . . . . ?
B2A B7A B11A B6A -37.6(8) . . . . ?
B2A B7A B8A B9A 62.5(9) . . . . ?
B2A B7A B8A B3A -38.6(6) . . . . ?
B2A B7A B8A B12A 100.0(8) . . . . ?
B2A B7A B8A B4A -0.6(9) . . . . ?
B2A B7A B3A B1A 36.0(6) . . . . ?
B2A B7A B3A B8A 135.9(7) . . . . ?
B2A B7A B3A B4A 97.1(7) . . . . ?
B2A B7A B12A B9A -61.8(9) . . . . ?
B2A B7A B12A B11A 38.0(7) . . . . ?
B2A B7A B12A B8A -99.2(7) . . . . ?
B2A B7A B12A B10A 1.0(10) . . . . ?
B2A B11A B10A B9A -61.9(11) . . . . ?
B2A B11A B10A B12A -99.8(9) . . . . ?
B2A B11A B10A B5A 2.0(11) . . . . ?
B2A B11A B10A B6A 39.6(8) . . . . ?
B2A B11A B12A B9A 62.8(10) . . . . ?
B2A B11A B12A B7A -38.8(8) . . . . ?
B2A B11A B12A B8A -0.1(11) . . . . ?
B2A B11A B12A B10A 99.9(9) . . . . ?
B2A B11A B6A B1A -35.0(7) . . . . ?
B2A B11A B6A B10A -135.8(9) . . . . ?
B2A B11A B6A B5A -97.4(8) . . . . ?
B2A B3A B4A B1A -33.5(6) . . . . ?
B2A B3A B4A B9A 66.5(9) . . . . ?
B2A B3A B4A B8A 103.3(7) . . . . ?
B2A B3A B4A B5A 2.6(9) . . . . ?
B8A B9A B10A B11A -1.1(13) . . . . ?
B8A B9A B10A B12A 36.9(8) . . . . ?
B8A B9A B10A B5A -101.3(10) . . . . ?
B8A B9A B10A B6A -65.0(11) . . . . ?
B8A B9A B12A B7A -38.0(7) . . . . ?
B8A B9A B12A B11A -101.7(9) . . . . ?
B8A B9A B12A B10A -139.1(10) . . . . ?
B8A B9A B4A B1A 101.2(8) . . . . ?
B8A B9A B4A B3A 36.7(7) . . . . ?
B8A B9A B4A B5A 139.9(9) . . . . ?
B8A B9A B5A B1A 1.5(11) . . . . ?
B8A B9A B5A B10A 101.4(11) . . . . ?
B8A B9A B5A B4A -36.2(8) . . . . ?
B8A B9A B5A B6A 65.2(10) . . . . ?
B8A B7A B11A B2A 98.3(7) . . . . ?
B8A B7A B11A B10A -1.5(10) . . . . ?
B8A B7A B11A B12A -38.0(7) . . . . ?
B8A B7A B11A B6A 60.7(10) . . . . ?
B8A B7A B2A O2A 127.6(10) . . . . ?
B8A B7A B2A B1A -0.4(9) . . . . ?
B8A B7A B2A B11A -101.3(8) . . . . ?
B8A B7A B2A B3A 38.5(6) . . . . ?
B8A B7A B2A B6A -64.7(8) . . . . ?
B8A B7A B3A B1A -99.9(7) . . . . ?
B8A B7A B3A B2A -135.9(7) . . . . ?
B8A B7A B3A B4A -38.8(7) . . . . ?
B8A B7A B12A B9A 37.4(7) . . . . ?
B8A B7A B12A B11A 137.2(8) . . . . ?
B8A B7A B12A B10A 100.2(9) . . . . ?
B8A B3A B4A B1A -136.8(7) . . . . ?
B8A B3A B4A B9A -36.8(7) . . . . ?
B8A B3A B4A B5A -100.7(8) . . . . ?
B8A B4A B5A B1A -100.2(8) . . . . ?
B8A B4A B5A B9A 36.1(8) . . . . ?
B8A B4A B5A B10A -1.6(9) . . . . ?
B8A B4A B5A B6A -64.6(9) . . . . ?
B2C O2C C1C O1C 3(5) . . . . ?
B2C O2C C1C C2C -146(3) . . . . ?
B2C B1C B3C B7C -38.2(10) . . . . ?
B2C B1C B3C B8C -102.1(11) . . . . ?
B2C B1C B3C B4C -139.7(11) . . . . ?
B2C B1C B4C B3C 36.8(11) . . . . ?
B2C B1C B4C B8C -0.7(15) . . . . ?
B2C B1C B4C B9C -66.1(15) . . . . ?
B2C B1C B4C B5C -104.1(11) . . . . ?
B2C B1C B5C B4C 101.8(11) . . . . ?
B2C B1C B5C B9C 64.4(12) . . . . ?
B2C B1C B5C B10C 1.3(13) . . . . ?
B2C B1C B5C B6C -38.3(9) . . . . ?
B2C B1C B6C B10C 99.9(10) . . . . ?
B2C B1C B6C B5C 139.4(10) . . . . ?
B2C B1C B6C B11C 37.3(9) . . . . ?
B2C B3C B7C B8C -137.2(10) . . . . ?
B2C B3C B7C B11C -36.1(10) . . . . ?
B2C B3C B7C B12C -99.4(10) . . . . ?
B2C B3C B8C B7C 38.9(9) . . . . ?
B2C B3C B8C B4C -98.0(11) . . . . ?
B2C B3C B8C B9C -61.5(12) . . . . ?
B2C B3C B8C B12C 0.9(13) . . . . ?
B2C B3C B4C B1C -34.6(10) . . . . ?
B2C B3C B4C B8C 103.0(11) . . . . ?
B2C B3C B4C B9C 64.8(14) . . . . ?
B2C B3C B4C B5C 0.6(14) . . . . ?
B2C B7C B8C B3C -37.5(10) . . . . ?
B2C B7C B8C B4C 1.0(14) . . . . ?
B2C B7C B8C B9C 63.2(13) . . . . ?
B2C B7C B8C B12C 99.6(10) . . . . ?
B2C B7C B11C B10C -100.6(11) . . . . ?
B2C B7C B11C B6C -36.3(10) . . . . ?
B2C B7C B11C B12C -136.0(10) . . . . ?
B2C B7C B12C B8C -99.8(11) . . . . ?
B2C B7C B12C B9C -61.8(13) . . . . ?
B2C B7C B12C B10C 2.9(14) . . . . ?
B2C B7C B12C B11C 38.4(11) . . . . ?
B2C B11C B6C B1C -36.4(10) . . . . ?
B2C B11C B6C B10C -136.8(10) . . . . ?
B2C B11C B6C B5C -98.4(11) . . . . ?
B2C B11C B12C B7C -39.4(8) . . . . ?
B2C B11C B12C B8C -1.8(12) . . . . ?
B2C B11C B12C B9C 63.7(11) . . . . ?
B2C B11C B12C B10C 101.4(10) . . . . ?
B10A B9A B8A B7A 0.1(11) . . . . ?
B10A B9A B8A B3A 62.7(11) . . . . ?
B10A B9A B8A B12A -37.0(9) . . . . ?
B10A B9A B8A B4A 99.7(11) . . . . ?
B10A B9A B12A B7A 101.2(9) . . . . ?
B10A B9A B12A B11A 37.4(8) . . . . ?
B10A B9A B12A B8A 139.1(10) . . . . ?
B10A B9A B4A B1A -1.0(11) . . . . ?
B10A B9A B4A B8A -102.3(10) . . . . ?
B10A B9A B4A B3A -65.5(11) . . . . ?
B10A B9A B4A B5A 37.6(8) . . . . ?
B10A B9A B5A B1A -99.8(9) . . . . ?
B10A B9A B5A B4A -137.6(9) . . . . ?
B10A B9A B5A B6A -36.2(8) . . . . ?
B10A B11A B2A O2A -136.1(13) . . . . ?
B10A B11A B2A B1A -0.8(11) . . . . ?
B10A B11A B2A B7A 100.8(10) . . . . ?
B10A B11A B2A B3A 64.8(10) . . . . ?
B10A B11A B2A B6A -38.4(7) . . . . ?
B10A B11A B12A B9A -37.1(9) . . . . ?
B10A B11A B12A B7A -138.8(9) . . . . ?
B10A B11A B12A B8A -100.0(10) . . . . ?
B10A B11A B6A B1A 100.8(9) . . . . ?
B10A B11A B6A B2A 135.8(9) . . . . ?
B10A B11A B6A B5A 38.5(8) . . . . ?
B10A B5A B6A B1A -134.6(8) . . . . ?
B10A B5A B6A B11A -38.7(8) . . . . ?
B10A B5A B6A B2A -100.8(8) . . . . ?
B3A B1A B2A O2A -106.1(8) . . . . ?
B3A B1A B2A B7A 37.7(6) . . . . ?
B3A B1A B2A B11A 102.2(8) . . . . ?
B3A B1A B2A B6A 139.4(7) . . . . ?
B3A B1A B4A B9A -101.3(8) . . . . ?
B3A B1A B4A B8A -38.4(6) . . . . ?
B3A B1A B4A B5A -140.1(7) . . . . ?
B3A B1A B5A B9A -1.7(10) . . . . ?
B3A B1A B5A B10A -64.2(9) . . . . ?
B3A B1A B5A B4A 36.8(6) . . . . ?
B3A B1A B5A B6A -103.9(7) . . . . ?
B3A B1A B6A B11A -1.8(10) . . . . ?
B3A B1A B6A B2A -37.9(6) . . . . ?
B3A B1A B6A B10A 61.8(9) . . . . ?
B3A B1A B6A B5A 102.2(8) . . . . ?
B3A B7A B11A B2A 35.8(7) . . . . ?
B3A B7A B11A B10A -64.0(10) . . . . ?
B3A B7A B11A B12A -100.5(8) . . . . ?
B3A B7A B11A B6A -1.8(11) . . . . ?
B3A B7A B2A O2A 89.2(10) . . . . ?
B3A B7A B2A B1A -38.9(6) . . . . ?
B3A B7A B2A B11A -139.8(8) . . . . ?
B3A B7A B2A B6A -103.1(7) . . . . ?
B3A B7A B8A B9A 101.1(8) . . . . ?
B3A B7A B8A B12A 138.7(8) . . . . ?
B3A B7A B8A B4A 38.0(6) . . . . ?
B3A B7A B12A B9A 0.8(10) . . . . ?
B3A B7A B12A B11A 100.7(8) . . . . ?
B3A B7A B12A B8A -36.5(7) . . . . ?
B3A B7A B12A B10A 63.7(9) . . . . ?
B3A B2A B6A B1A 37.8(6) . . . . ?
B3A B2A B6A B11A -100.5(8) . . . . ?
B3A B2A B6A B10A -60.9(9) . . . . ?
B3A B2A B6A B5A 2.7(9) . . . . ?
B3A B8A B12A B9A -101.6(9) . . . . ?
B3A B8A B12A B7A 36.4(7) . . . . ?
B3A B8A B12A B11A -2.1(11) . . . . ?
B3A B8A B12A B10A -65.5(9) . . . . ?
B3A B8A B4A B1A 39.1(6) . . . . ?
B3A B8A B4A B9A 138.7(9) . . . . ?
B3A B8A B4A B5A 102.5(8) . . . . ?
B3A B4A B5A B1A -36.7(6) . . . . ?
B3A B4A B5A B9A 99.6(9) . . . . ?
B3A B4A B5A B10A 62.0(9) . . . . ?
B3A B4A B5A B6A -1.1(9) . . . . ?
B12A B9A B8A B7A 37.1(8) . . . . ?
B12A B9A B8A B3A 99.6(9) . . . . ?
B12A B9A B8A B4A 136.6(9) . . . . ?
B12A B9A B10A B11A -37.9(8) . . . . ?
B12A B9A B10A B5A -138.2(9) . . . . ?
B12A B9A B10A B6A -101.9(9) . . . . ?
B12A B9A B4A B1A 62.6(10) . . . . ?
B12A B9A B4A B8A -38.6(8) . . . . ?
B12A B9A B4A B3A -1.9(11) . . . . ?
B12A B9A B4A B5A 101.2(10) . . . . ?
B12A B9A B5A B1A -62.3(10) . . . . ?
B12A B9A B5A B10A 37.6(8) . . . . ?
B12A B9A B5A B4A -100.1(9) . . . . ?
B12A B9A B5A B6A 1.4(11) . . . . ?
B12A B7A B11A B2A 136.3(9) . . . . ?
B12A B7A B11A B10A 36.6(9) . . . . ?
B12A B7A B11A B6A 98.7(10) . . . . ?
B12A B7A B2A O2A -169.9(9) . . . . ?
B12A B7A B2A B1A 62.1(9) . . . . ?
B12A B7A B2A B11A -38.8(7) . . . . ?
B12A B7A B2A B3A 101.0(8) . . . . ?
B12A B7A B2A B6A -2.2(9) . . . . ?
B12A B7A B8A B9A -37.5(8) . . . . ?
B12A B7A B8A B3A -138.7(8) . . . . ?
B12A B7A B8A B4A -100.7(8) . . . . ?
B12A B7A B3A B1A -63.1(8) . . . . ?
B12A B7A B3A B2A -99.2(8) . . . . ?
B12A B7A B3A B8A 36.8(7) . . . . ?
B12A B7A B3A B4A -2.0(9) . . . . ?
B12A B11A B2A O2A 161.4(12) . . . . ?
B12A B11A B2A B1A -63.4(10) . . . . ?
B12A B11A B2A B7A 38.2(8) . . . . ?
B12A B11A B2A B3A 2.3(10) . . . . ?
B12A B11A B2A B6A -100.9(9) . . . . ?
B12A B11A B10A B9A 37.9(8) . . . . ?
B12A B11A B10A B5A 101.8(9) . . . . ?
B12A B11A B10A B6A 139.4(9) . . . . ?
B12A B11A B6A B1A 64.8(10) . . . . ?
B12A B11A B6A B2A 99.8(9) . . . . ?
B12A B11A B6A B10A -36.0(8) . . . . ?
B12A B11A B6A B5A 2.5(11) . . . . ?
B12A B8A B3A B1A 63.4(9) . . . . ?
B12A B8A B3A B7A -36.5(7) . . . . ?
B12A B8A B3A B2A 3.6(9) . . . . ?
B12A B8A B3A B4A 100.6(8) . . . . ?
B12A B8A B4A B1A -60.9(9) . . . . ?
B12A B8A B4A B9A 38.7(8) . . . . ?
B12A B8A B4A B3A -100.0(8) . . . . ?
B12A B8A B4A B5A 2.5(10) . . . . ?
B12A B10A B5A B1A 61.5(9) . . . . ?
B12A B10A B5A B9A -37.7(8) . . . . ?
B12A B10A B5A B4A 0.1(10) . . . . ?
B12A B10A B5A B6A 101.8(9) . . . . ?
B12A B10A B6A B1A -61.1(10) . . . . ?
B12A B10A B6A B11A 36.8(8) . . . . ?
B12A B10A B6A B2A -1.8(11) . . . . ?
B12A B10A B6A B5A -100.9(9) . . . . ?
B3C B1C B2C O2C -120.3(19) . . . . ?
B3C B1C B2C B7C 38.2(10) . . . . ?
B3C B1C B2C B11C 101.9(10) . . . . ?
B3C B1C B2C B6C 140.5(10) . . . . ?
B3C B1C B4C B8C -37.5(10) . . . . ?
B3C B1C B4C B9C -102.9(12) . . . . ?
B3C B1C B4C B5C -140.9(11) . . . . ?
B3C B1C B5C B4C 36.1(9) . . . . ?
B3C B1C B5C B9C -1.2(13) . . . . ?
B3C B1C B5C B10C -64.3(13) . . . . ?
B3C B1C B5C B6C -103.9(12) . . . . ?
B3C B1C B6C B2C -36.7(11) . . . . ?
B3C B1C B6C B10C 63.2(14) . . . . ?
B3C B1C B6C B5C 102.7(12) . . . . ?
B3C B1C B6C B11C 0.6(14) . . . . ?
B3C B2C B7C B8C 37.6(10) . . . . ?
B3C B2C B7C B11C 139.0(10) . . . . ?
B3C B2C B7C B12C 100.0(11) . . . . ?
B3C B2C B11C B7C -36.7(9) . . . . ?
B3C B2C B11C B10C 65.5(11) . . . . ?
B3C B2C B11C B6C 104.2(11) . . . . ?
B3C B2C B11C B12C 2.3(12) . . . . ?
B3C B2C B6C B1C 36.9(10) . . . . ?
B3C B2C B6C B10C -61.3(14) . . . . ?
B3C B2C B6C B5C 1.3(14) . . . . ?
B3C B2C B6C B11C -99.7(11) . . . . ?
B3C B7C B8C B4C 38.5(10) . . . . ?
B3C B7C B8C B9C 100.8(11) . . . . ?
B3C B7C B8C B12C 137.1(10) . . . . ?
B3C B7C B11C B2C 36.2(10) . . . . ?
B3C B7C B11C B10C -64.4(13) . . . . ?
B3C B7C B11C B6C -0.1(13) . . . . ?
B3C B7C B11C B12C -99.8(11) . . . . ?
B3C B7C B12C B8C -37.8(10) . . . . ?
B3C B7C B12C B9C 0.3(13) . . . . ?
B3C B7C B12C B10C 64.9(13) . . . . ?
B3C B7C B12C B11C 100.4(11) . . . . ?
B3C B8C B4C B1C 37.8(9) . . . . ?
B3C B8C B4C B9C 138.7(10) . . . . ?
B3C B8C B4C B5C 101.0(12) . . . . ?
B3C B8C B9C B4C -37.2(9) . . . . ?
B3C B8C B9C B10C 62.8(12) . . . . ?
B3C B8C B9C B5C 0.0(12) . . . . ?
B3C B8C B9C B12C 99.4(10) . . . . ?
B3C B8C B12C B7C 37.8(9) . . . . ?
B3C B8C B12C B9C -101.1(11) . . . . ?
B3C B8C B12C B10C -63.5(12) . . . . ?
B3C B8C B12C B11C 0.5(13) . . . . ?
B3C B4C B9C B8C 37.1(11) . . . . ?
B3C B4C B9C B10C -63.1(14) . . . . ?
B3C B4C B9C B5C -101.5(12) . . . . ?
B3C B4C B9C B12C -0.5(15) . . . . ?
B3C B4C B5C B1C -35.4(10) . . . . ?
B3C B4C B5C B9C 102.0(12) . . . . ?
B3C B4C B5C B10C 63.3(14) . . . . ?
B3C B4C B5C B6C 0.2(14) . . . . ?
B7C B2C B3C B1C -137.3(10) . . . . ?
B7C B2C B3C B8C -39.0(9) . . . . ?
B7C B2C B3C B4C -102.1(11) . . . . ?
B7C B2C B11C B10C 102.2(9) . . . . ?
B7C B2C B11C B6C 140.9(10) . . . . ?
B7C B2C B11C B12C 39.1(8) . . . . ?
B7C B2C B6C B1C 101.1(12) . . . . ?
B7C B2C B6C B10C 2.9(15) . . . . ?
B7C B2C B6C B5C 65.4(14) . . . . ?
B7C B2C B6C B11C -35.5(10) . . . . ?
B7C B3C B8C B4C -137.0(10) . . . . ?
B7C B3C B8C B9C -100.4(9) . . . . ?
B7C B3C B8C B12C -38.0(8) . . . . ?
B7C B3C B4C B1C -98.7(12) . . . . ?
B7C B3C B4C B8C 38.9(10) . . . . ?
B7C B3C B4C B9C 0.7(15) . . . . ?
B7C B3C B4C B5C -63.5(14) . . . . ?
B7C B8C B4C B1C -0.2(14) . . . . ?
B7C B8C B4C B3C -38.0(10) . . . . ?
B7C B8C B4C B9C 100.6(10) . . . . ?
B7C B8C B4C B5C 63.0(14) . . . . ?
B7C B8C B9C B4C -100.0(11) . . . . ?
B7C B8C B9C B10C 0.0(14) . . . . ?
B7C B8C B9C B5C -62.8(12) . . . . ?
B7C B8C B9C B12C 36.6(9) . . . . ?
B7C B8C B12C B9C -139.0(10) . . . . ?
B7C B8C B12C B10C -101.3(10) . . . . ?
B7C B8C B12C B11C -37.3(9) . . . . ?
B7C B11C B6C B1C -0.3(13) . . . . ?
B7C B11C B6C B2C 36.1(10) . . . . ?
B7C B11C B6C B10C -100.7(10) . . . . ?
B7C B11C B6C B5C -62.3(12) . . . . ?
B7C B11C B12C B8C 37.6(9) . . . . ?
B7C B11C B12C B9C 103.1(11) . . . . ?
B7C B11C B12C B10C 140.8(10) . . . . ?
B4A B1A B2A O2A -142.5(8) . . . . ?
B4A B1A B2A B7A 1.4(10) . . . . ?
B4A B1A B2A B11A 65.8(9) . . . . ?
B4A B1A B2A B3A -36.4(7) . . . . ?
B4A B1A B2A B6A 103.1(8) . . . . ?
B4A B1A B3A B7A 102.7(7) . . . . ?
B4A B1A B3A B2A 140.5(7) . . . . ?
B4A B1A B3A B8A 38.3(7) . . . . ?
B4A B1A B5A B9A -38.4(7) . . . . ?
B4A B1A B5A B10A -100.9(8) . . . . ?
B4A B1A B5A B6A -140.7(7) . . . . ?
B4A B1A B6A B11A -67.5(9) . . . . ?
B4A B1A B6A B2A -103.6(8) . . . . ?
B4A B1A B6A B10A -3.8(10) . . . . ?
B4A B1A B6A B5A 36.5(7) . . . . ?
B4A B9A B8A B7A -99.5(7) . . . . ?
B4A B9A B8A B3A -37.0(7) . . . . ?
B4A B9A B8A B12A -136.6(9) . . . . ?
B4A B9A B10A B11A 62.6(12) . . . . ?
B4A B9A B10A B12A 100.6(10) . . . . ?
B4A B9A B10A B5A -37.7(8) . . . . ?
B4A B9A B10A B6A -1.3(12) . . . . ?
B4A B9A B12A B7A 0.7(11) . . . . ?
B4A B9A B12A B11A -63.1(10) . . . . ?
B4A B9A B12A B8A 38.6(7) . . . . ?
B4A B9A B12A B10A -100.5(10) . . . . ?
B4A B9A B5A B1A 37.8(7) . . . . ?
B4A B9A B5A B10A 137.6(9) . . . . ?
B4A B9A B5A B6A 101.5(8) . . . . ?
B4A B8A B3A B1A -37.2(7) . . . . ?
B4A B8A B3A B7A -137.1(7) . . . . ?
B4A B8A B3A B2A -97.1(8) . . . . ?
B4A B8A B12A B9A -38.6(8) . . . . ?
B4A B8A B12A B7A 99.5(7) . . . . ?
B4A B8A B12A B11A 60.9(10) . . . . ?
B4A B8A B12A B10A -2.4(10) . . . . ?
B4A B5A B6A B1A -34.8(7) . . . . ?
B4A B5A B6A B11A 61.2(9) . . . . ?
B4A B5A B6A B2A -0.9(9) . . . . ?
B4A B5A B6A B10A 99.8(9) . . . . ?
B8C B3C B7C B2C 137.2(10) . . . . ?
B8C B3C B7C B11C 101.1(10) . . . . ?
B8C B3C B7C B12C 37.8(9) . . . . ?
B8C B3C B4C B1C -137.6(10) . . . . ?
B8C B3C B4C B9C -38.2(11) . . . . ?
B8C B3C B4C B5C -102.4(12) . . . . ?
B8C B7C B11C B2C 98.8(11) . . . . ?
B8C B7C B11C B10C -1.8(13) . . . . ?
B8C B7C B11C B6C 62.6(12) . . . . ?
B8C B7C B11C B12C -37.2(9) . . . . ?
B8C B7C B12C B9C 38.0(10) . . . . ?
B8C B7C B12C B10C 102.7(11) . . . . ?
B8C B7C B12C B11C 138.2(10) . . . . ?
B8C B4C B9C B10C -100.2(11) . . . . ?
B8C B4C B9C B5C -138.6(10) . . . . ?
B8C B4C B9C B12C -37.6(9) . . . . ?
B8C B4C B5C B1C -98.9(12) . . . . ?
B8C B4C B5C B9C 38.4(11) . . . . ?
B8C B4C B5C B10C -0.3(15) . . . . ?
B8C B4C B5C B6C -63.4(14) . . . . ?
B8C B9C B10C B5C -100.9(11) . . . . ?
B8C B9C B10C B11C -1.0(14) . . . . ?
B8C B9C B10C B6C -64.3(13) . . . . ?
B8C B9C B10C B12C 36.3(9) . . . . ?
B8C B9C B5C B1C 0.7(12) . . . . ?
B8C B9C B5C B4C -36.5(8) . . . . ?
B8C B9C B5C B10C 100.0(10) . . . . ?
B8C B9C B5C B6C 63.5(12) . . . . ?
B8C B9C B12C B7C -37.5(9) . . . . ?
B8C B9C B12C B10C -138.7(10) . . . . ?
B8C B9C B12C B11C -101.2(10) . . . . ?
B4C B1C B2C O2C -157.2(19) . . . . ?
B4C B1C B2C B3C -36.9(10) . . . . ?
B4C B1C B2C B7C 1.4(15) . . . . ?
B4C B1C B2C B11C 65.1(13) . . . . ?
B4C B1C B2C B6C 103.6(12) . . . . ?
B4C B1C B3C B2C 139.7(11) . . . . ?
B4C B1C B3C B7C 101.6(11) . . . . ?
B4C B1C B3C B8C 37.6(9) . . . . ?
B4C B1C B5C B9C -37.4(9) . . . . ?
B4C B1C B5C B10C -100.4(11) . . . . ?
B4C B1C B5C B6C -140.1(10) . . . . ?
B4C B1C B6C B2C -102.4(12) . . . . ?
B4C B1C B6C B10C -2.5(15) . . . . ?
B4C B1C B6C B5C 37.0(10) . . . . ?
B4C B1C B6C B11C -65.1(14) . . . . ?
B4C B3C B7C B2C 98.8(12) . . . . ?
B4C B3C B7C B8C -38.4(10) . . . . ?
B4C B3C B7C B11C 62.7(14) . . . . ?
B4C B3C B7C B12C -0.6(14) . . . . ?
B4C B3C B8C B7C 137.0(10) . . . . ?
B4C B3C B8C B9C 36.5(9) . . . . ?
B4C B3C B8C B12C 99.0(11) . . . . ?
B4C B8C B9C B10C 100.0(11) . . . . ?
B4C B8C B9C B5C 37.2(9) . . . . ?
B4C B8C B9C B12C 136.6(10) . . . . ?
B4C B8C B12C B7C 101.2(11) . . . . ?
B4C B8C B12C B9C -37.7(10) . . . . ?
B4C B8C B12C B10C -0.1(13) . . . . ?
B4C B8C B12C B11C 63.9(12) . . . . ?
B4C B9C B10C B5C -38.8(10) . . . . ?
B4C B9C B10C B11C 61.0(13) . . . . ?
B4C B9C B10C B6C -2.2(14) . . . . ?
B4C B9C B10C B12C 98.3(11) . . . . ?
B4C B9C B5C B1C 37.3(9) . . . . ?
B4C B9C B5C B10C 136.5(10) . . . . ?
B4C B9C B5C B6C 100.0(11) . . . . ?
B4C B9C B12C B7C 0.2(14) . . . . ?
B4C B9C B12C B8C 37.6(9) . . . . ?
B4C B9C B12C B10C -101.1(11) . . . . ?
B4C B9C B12C B11C -63.6(13) . . . . ?
B4C B5C B6C B1C -35.4(10) . . . . ?
B4C B5C B6C B2C -0.9(14) . . . . ?
B4C B5C B6C B10C 99.5(11) . . . . ?
B4C B5C B6C B11C 60.8(13) . . . . ?
B9C B8C B4C B1C -100.8(12) . . . . ?
B9C B8C B4C B3C -138.7(10) . . . . ?
B9C B8C B4C B5C -37.6(10) . . . . ?
B9C B8C B12C B7C 139.0(10) . . . . ?
B9C B8C B12C B10C 37.6(9) . . . . ?
B9C B8C B12C B11C 101.7(10) . . . . ?
B9C B4C B5C B1C -137.4(11) . . . . ?
B9C B4C B5C B10C -38.7(10) . . . . ?
B9C B4C B5C B6C -101.8(11) . . . . ?
B9C B10C B5C B1C 100.0(11) . . . . ?
B9C B10C B5C B4C 38.2(9) . . . . ?
B9C B10C B5C B6C 139.5(10) . . . . ?
B9C B10C B11C B2C -62.7(12) . . . . ?
B9C B10C B11C B7C 1.8(13) . . . . ?
B9C B10C B11C B6C -101.9(11) . . . . ?
B9C B10C B11C B12C 37.2(9) . . . . ?
B9C B10C B6C B1C 2.9(13) . . . . ?
B9C B10C B6C B2C 62.4(13) . . . . ?
B9C B10C B6C B5C -36.5(10) . . . . ?
B9C B10C B6C B11C 100.1(10) . . . . ?
B9C B10C B12C B7C -102.9(11) . . . . ?
B9C B10C B12C B8C -38.2(10) . . . . ?
B9C B10C B12C B11C -138.2(11) . . . . ?
B9C B5C B6C B1C -98.2(11) . . . . ?
B9C B5C B6C B2C -63.7(13) . . . . ?
B9C B5C B6C B10C 36.6(9) . . . . ?
B9C B5C B6C B11C -2.0(14) . . . . ?
B5A B1A B2A O2A 151.0(8) . . . . ?
B5A B1A B2A B7A -65.2(9) . . . . ?
B5A B1A B2A B11A -0.7(10) . . . . ?
B5A B1A B2A B3A -102.9(8) . . . . ?
B5A B1A B2A B6A 36.5(7) . . . . ?
B5A B1A B3A B7A 65.5(9) . . . . ?
B5A B1A B3A B2A 103.4(8) . . . . ?
B5A B1A B3A B8A 1.2(9) . . . . ?
B5A B1A B3A B4A -37.2(7) . . . . ?
B5A B1A B4A B9A 38.8(8) . . . . ?
B5A B1A B4A B8A 101.8(8) . . . . ?
B5A B1A B4A B3A 140.1(7) . . . . ?
B5A B1A B6A B11A -104.0(8) . . . . ?
B5A B1A B6A B2A -140.1(7) . . . . ?
B5A B1A B6A B10A -40.3(8) . . . . ?
B5A B9A B8A B7A -63.4(10) . . . . ?
B5A B9A B8A B3A -0.9(11) . . . . ?
B5A B9A B8A B12A -100.5(10) . . . . ?
B5A B9A B8A B4A 36.1(8) . . . . ?
B5A B9A B10A B11A 100.3(9) . . . . ?
B5A B9A B10A B12A 138.2(9) . . . . ?
B5A B9A B10A B6A 36.4(8) . . . . ?
B5A B9A B12A B7A 63.9(10) . . . . ?
B5A B9A B12A B11A 0.1(11) . . . . ?
B5A B9A B12A B8A 101.9(10) . . . . ?
B5A B9A B12A B10A -37.3(8) . . . . ?
B5A B9A B4A B1A -38.6(8) . . . . ?
B5A B9A B4A B8A -139.9(9) . . . . ?
B5A B9A B4A B3A -103.1(8) . . . . ?
B5A B10A B12A B9A 37.7(8) . . . . ?
B5A B10A B12A B7A -62.9(9) . . . . ?
B5A B10A B12A B11A -100.2(9) . . . . ?
B5A B10A B12A B8A 1.5(10) . . . . ?
B5A B10A B6A B1A 39.8(7) . . . . ?
B5A B10A B6A B11A 137.7(9) . . . . ?
B5A B10A B6A B2A 99.0(8) . . . . ?
B10C B9C B5C B1C -99.2(10) . . . . ?
B10C B9C B5C B4C -136.5(10) . . . . ?
B10C B9C B5C B6C -36.5(9) . . . . ?
B10C B9C B12C B7C 101.2(10) . . . . ?
B10C B9C B12C B8C 138.7(10) . . . . ?
B10C B9C B12C B11C 37.5(9) . . . . ?
B10C B5C B6C B1C -134.8(10) . . . . ?
B10C B5C B6C B2C -100.3(10) . . . . ?
B10C B5C B6C B11C -38.7(9) . . . . ?
B10C B11C B6C B1C 100.4(10) . . . . ?
B10C B11C B6C B2C 136.8(10) . . . . ?
B10C B11C B6C B5C 38.4(9) . . . . ?
B10C B11C B12C B7C -140.8(10) . . . . ?
B10C B11C B12C B8C -103.1(11) . . . . ?
B10C B11C B12C B9C -37.7(9) . . . . ?
B5C B1C B2C O2C 136.8(19) . . . . ?
B5C B1C B2C B3C -102.9(11) . . . . ?
B5C B1C B2C B7C -64.7(13) . . . . ?
B5C B1C B2C B11C -1.0(13) . . . . ?
B5C B1C B2C B6C 37.6(9) . . . . ?
B5C B1C B3C B2C 103.4(11) . . . . ?
B5C B1C B3C B7C 65.2(14) . . . . ?
B5C B1C B3C B8C 1.2(14) . . . . ?
B5C B1C B3C B4C -36.4(10) . . . . ?
B5C B1C B4C B3C 140.9(11) . . . . ?
B5C B1C B4C B8C 103.4(12) . . . . ?
B5C B1C B4C B9C 38.0(11) . . . . ?
B5C B1C B6C B2C -139.4(10) . . . . ?
B5C B1C B6C B10C -39.5(9) . . . . ?
B5C B1C B6C B11C -102.1(10) . . . . ?
B5C B4C B9C B8C 138.6(10) . . . . ?
B5C B4C B9C B10C 38.4(9) . . . . ?
B5C B4C B9C B12C 100.9(10) . . . . ?
B5C B9C B10C B11C 99.8(10) . . . . ?
B5C B9C B10C B6C 36.6(9) . . . . ?
B5C B9C B10C B12C 137.2(10) . . . . ?
B5C B9C B12C B7C 63.4(13) . . . . ?
B5C B9C B12C B8C 100.9(11) . . . . ?
B5C B9C B12C B10C -37.8(9) . . . . ?
B5C B9C B12C B11C -0.3(13) . . . . ?
B5C B10C B11C B2C 0.6(12) . . . . ?
B5C B10C B11C B7C 65.0(12) . . . . ?
B5C B10C B11C B6C -38.6(9) . . . . ?
B5C B10C B11C B12C 100.5(11) . . . . ?
B5C B10C B6C B1C 39.4(10) . . . . ?
B5C B10C B6C B2C 98.9(11) . . . . ?
B5C B10C B6C B11C 136.6(10) . . . . ?
B5C B10C B12C B7C -64.7(12) . . . . ?
B5C B10C B12C B8C -0.1(13) . . . . ?
B5C B10C B12C B9C 38.1(10) . . . . ?
B5C B10C B12C B11C -100.1(10) . . . . ?
B11C B2C B3C B1C -100.4(11) . . . . ?
B11C B2C B3C B7C 36.9(9) . . . . ?
B11C B2C B3C B8C -2.1(13) . . . . ?
B11C B2C B3C B4C -65.2(13) . . . . ?
B11C B2C B7C B3C -139.0(10) . . . . ?
B11C B2C B7C B8C -101.3(10) . . . . ?
B11C B2C B7C B12C -38.9(9) . . . . ?
B11C B2C B6C B1C 136.6(10) . . . . ?
B11C B2C B6C B10C 38.4(9) . . . . ?
B11C B2C B6C B5C 100.9(10) . . . . ?
B11C B7C B8C B3C -99.7(11) . . . . ?
B11C B7C B8C B4C -61.1(13) . . . . ?
B11C B7C B8C B9C 1.1(14) . . . . ?
B11C B7C B8C B12C 37.4(9) . . . . ?
B11C B7C B12C B8C -138.2(10) . . . . ?
B11C B7C B12C B9C -100.2(10) . . . . ?
B11C B7C B12C B10C -35.5(9) . . . . ?
B11C B10C B5C B1C -1.1(12) . . . . ?
B11C B10C B5C B4C -63.0(12) . . . . ?
B11C B10C B5C B9C -101.2(10) . . . . ?
B11C B10C B5C B6C 38.3(9) . . . . ?
B11C B10C B6C B1C -97.2(11) . . . . ?
B11C B10C B6C B2C -37.7(10) . . . . ?
B11C B10C B6C B5C -136.6(10) . . . . ?
B11C B10C B12C B7C 35.4(9) . . . . ?
B11C B10C B12C B8C 100.0(11) . . . . ?
B11C B10C B12C B9C 138.2(11) . . . . ?
B6A B1A B2A O2A 114.5(8) . . . . ?
B6A B1A B2A B7A -101.7(7) . . . . ?
B6A B1A B2A B11A -37.2(7) . . . . ?
B6A B1A B2A B3A -139.4(7) . . . . ?
B6A B1A B3A B7A 0.8(9) . . . . ?
B6A B1A B3A B2A 38.6(7) . . . . ?
B6A B1A B3A B8A -63.6(8) . . . . ?
B6A B1A B3A B4A -101.9(8) . . . . ?
B6A B1A B4A B9A 3.0(10) . . . . ?
B6A B1A B4A B8A 66.0(9) . . . . ?
B6A B1A B4A B3A 104.4(7) . . . . ?
B6A B1A B4A B5A -35.8(7) . . . . ?
B6A B1A B5A B9A 102.2(9) . . . . ?
B6A B1A B5A B10A 39.8(7) . . . . ?
B6A B1A B5A B4A 140.7(7) . . . . ?
B6A B11A B2A O2A -97.7(13) . . . . ?
B6A B11A B2A B1A 37.6(7) . . . . ?
B6A B11A B2A B7A 139.2(8) . . . . ?
B6A B11A B2A B3A 103.2(8) . . . . ?
B6A B11A B10A B9A -101.5(10) . . . . ?
B6A B11A B10A B12A -139.4(9) . . . . ?
B6A B11A B10A B5A -37.6(8) . . . . ?
B6A B11A B12A B9A -1.6(11) . . . . ?
B6A B11A B12A B7A -103.2(9) . . . . ?
B6A B11A B12A B8A -64.4(11) . . . . ?
B6A B11A B12A B10A 35.6(8) . . . . ?
B6A B2A B3A B1A -37.2(6) . . . . ?
B6A B2A B3A B7A 100.4(7) . . . . ?
B6A B2A B3A B8A 60.2(9) . . . . ?
B6A B2A B3A B4A -3.3(9) . . . . ?
B6A B10A B12A B9A 101.2(11) . . . . ?
B6A B10A B12A B7A 0.5(11) . . . . ?
B6A B10A B12A B11A -36.7(8) . . . . ?
B6A B10A B12A B8A 64.9(10) . . . . ?
B6A B10A B5A B1A -40.3(7) . . . . ?
B6A B10A B5A B9A -139.4(9) . . . . ?
B6A B10A B5A B4A -101.7(8) . . . . ?
B6C B1C B2C O2C 99.2(18) . . . . ?
B6C B1C B2C B3C -140.5(10) . . . . ?
B6C B1C B2C B7C -102.3(11) . . . . ?
B6C B1C B2C B11C -38.6(9) . . . . ?
B6C B1C B3C B2C 37.4(10) . . . . ?
B6C B1C B3C B7C -0.7(16) . . . . ?
B6C B1C B3C B8C -64.7(14) . . . . ?
B6C B1C B3C B4C -102.3(12) . . . . ?
B6C B1C B4C B3C 104.1(12) . . . . ?
B6C B1C B4C B8C 66.5(14) . . . . ?
B6C B1C B4C B9C 1.2(16) . . . . ?
B6C B1C B4C B5C -36.8(10) . . . . ?
B6C B1C B5C B4C 140.1(10) . . . . ?
B6C B1C B5C B9C 102.7(9) . . . . ?
B6C B1C B5C B10C 39.6(8) . . . . ?
B6C B2C B3C B1C -36.4(10) . . . . ?
B6C B2C B3C B7C 100.9(11) . . . . ?
B6C B2C B3C B8C 62.0(13) . . . . ?
B6C B2C B3C B4C -1.1(14) . . . . ?
B6C B2C B7C B3C -103.6(12) . . . . ?
B6C B2C B7C B8C -65.9(14) . . . . ?
B6C B2C B7C B11C 35.4(10) . . . . ?
B6C B2C B7C B12C -3.5(15) . . . . ?
B6C B2C B11C B7C -140.9(10) . . . . ?
B6C B2C B11C B10C -38.6(8) . . . . ?
B6C B2C B11C B12C -101.8(9) . . . . ?
B6C B10C B5C B1C -39.5(9) . . . . ?
B6C B10C B5C B4C -101.3(11) . . . . ?
B6C B10C B5C B9C -139.5(10) . . . . ?
B6C B10C B11C B2C 39.2(8) . . . . ?
B6C B10C B11C B7C 103.6(11) . . . . ?
B6C B10C B11C B12C 139.1(10) . . . . ?
B6C B10C B12C B7C -1.1(13) . . . . ?
B6C B10C B12C B8C 63.5(12) . . . . ?
B6C B10C B12C B9C 101.7(11) . . . . ?
B6C B10C B12C B11C -36.5(9) . . . . ?
B6C B11C B12C B7C -104.0(11) . . . . ?
B6C B11C B12C B8C -66.4(12) . . . . ?
B6C B11C B12C B9C -1.0(13) . . . . ?
B6C B11C B12C B10C 36.7(9) . . . . ?
B12C B7C B8C B3C -137.1(10) . . . . ?
B12C B7C B8C B4C -98.6(11) . . . . ?
B12C B7C B8C B9C -36.3(9) . . . . ?
B12C B7C B11C B2C 136.0(10) . . . . ?
B12C B7C B11C B10C 35.4(9) . . . . ?
B12C B7C B11C B6C 99.7(10) . . . . ?
B12C B8C B4C B1C -63.0(13) . . . . ?
B12C B8C B4C B3C -100.8(11) . . . . ?
B12C B8C B4C B9C 37.9(9) . . . . ?
B12C B8C B4C B5C 0.2(14) . . . . ?
B12C B8C B9C B4C -136.6(10) . . . . ?
B12C B8C B9C B10C -36.6(9) . . . . ?
B12C B8C B9C B5C -99.4(10) . . . . ?
B12C B9C B10C B5C -137.2(10) . . . . ?
B12C B9C B10C B11C -37.3(9) . . . . ?
B12C B9C B10C B6C -100.6(10) . . . . ?
B12C B9C B5C B1C -61.3(12) . . . . ?
B12C B9C B5C B4C -98.6(11) . . . . ?
B12C B9C B5C B10C 37.9(9) . . . . ?
B12C B9C B5C B6C 1.4(14) . . . . ?
B12C B10C B5C B1C 62.0(12) . . . . ?
B12C B10C B5C B4C 0.2(13) . . . . ?
B12C B10C B5C B9C -38.0(9) . . . . ?
B12C B10C B5C B6C 101.5(10) . . . . ?
B12C B10C B11C B2C -99.9(10) . . . . ?
B12C B10C B11C B7C -35.5(9) . . . . ?
B12C B10C B11C B6C -139.1(10) . . . . ?
B12C B10C B6C B1C -60.5(13) . . . . ?
B12C B10C B6C B2C -1.0(14) . . . . ?
B12C B10C B6C B5C -100.0(11) . . . . ?
B12C B10C B6C B11C 36.7(9) . . . . ?
B12C B11C B6C B1C 63.8(12) . . . . ?
B12C B11C B6C B2C 100.2(11) . . . . ?
B12C B11C B6C B10C -36.6(9) . . . . ?
B12C B11C B6C B5C 1.8(13) . . . . ?
